data_7055239
loop_
_publ_author_name
'Jangir, Ritambhara'
'Antony, Rajendran'
'Murugavel, Ramaswamy'

_publ_section_title
;
 New sterically encumbered arylimido hexamolybdates for organic oxidation
 reactions
;
_journal_issue 2
_journal_name_full 'New J. Chem.'
_journal_page_first 1004
_journal_paper_doi 10.1039/C5NJ02330K
_journal_volume 40
_journal_year 2016
_chemical_formula_sum 'C56 H104 Br2 Mo6 N4 O17'
_chemical_formula_weight 1840.89
_space_group_crystal_system triclinic
_space_group_IT_number 2
_space_group_name_Hall '-P 1'
_space_group_name_H-M_alt 'P -1'
_symmetry_space_group_name_Hall '-P 1'
_symmetry_space_group_name_H-M 'P -1'
_atom_sites_solution_hydrogens geom
_audit_creation_method SHELXL-2014/7
_audit_update_record
;
2015-11-28 deposited with the CCDC.
2015-12-16 downloaded from the CCDC.
;
_cell_angle_alpha 98.01(5)
_cell_angle_beta 96.77(4)
_cell_angle_gamma 90.14(6)
_cell_formula_units_Z 4
_cell_length_a 16.201(4)
_cell_length_b 19.611(5)
_cell_length_c 22.481(6)
_cell_measurement_reflns_used 24481
_cell_measurement_temperature 293(2)
_cell_measurement_theta_max 25.000
_cell_measurement_theta_min 2.471
_cell_volume 7022(3)
_computing_cell_refinement 'CrystalClear-SM Expert 2.0 r4'
_computing_data_collection 'CrystalClear-SM Expert 2.0 r4 (Rigaku, 2009)'
_computing_data_reduction 'CrystalClear-SM Expert 2.0 r4'
_computing_molecular_graphics 'CrystalStructure 4.0 (Rigaku, 2010)'
_computing_publication_material 'CrystalStructure 4.0'
_computing_structure_refinement 'SHELXL-2014/7 (Sheldrick, 2014)'
_computing_structure_solution 'SHELXS86 (Sheldrick, 1985)'
_diffrn_ambient_temperature 293(2)
_diffrn_detector_area_resol_mean 28.5714
_diffrn_measured_fraction_theta_full 0.989
_diffrn_measured_fraction_theta_max 0.989
_diffrn_measurement_device_type
;
Rigaku Saturn724+ (4x4 bin mode)
;
_diffrn_measurement_method 'profile data from \w-scans'
_diffrn_radiation_type MoK\a
_diffrn_radiation_wavelength 0.71073
_diffrn_reflns_av_R_equivalents 0.0225
_diffrn_reflns_av_unetI/netI 0.0347
_diffrn_reflns_laue_measured_fraction_full 0.989
_diffrn_reflns_laue_measured_fraction_max 0.989
_diffrn_reflns_limit_h_max 19
_diffrn_reflns_limit_h_min -19
_diffrn_reflns_limit_k_max 23
_diffrn_reflns_limit_k_min -23
_diffrn_reflns_limit_l_max 17
_diffrn_reflns_limit_l_min -26
_diffrn_reflns_number 52661
_diffrn_reflns_point_group_measured_fraction_full 0.989
_diffrn_reflns_point_group_measured_fraction_max 0.989
_diffrn_reflns_theta_full 25.000
_diffrn_reflns_theta_max 25.000
_diffrn_reflns_theta_min 2.471
_exptl_absorpt_coefficient_mu 2.241
_exptl_absorpt_correction_T_max 0.914
_exptl_absorpt_correction_T_min 0.832
_exptl_absorpt_correction_type numerical
_exptl_absorpt_process_details 'REQAB (Rigaku, 1998)'
_exptl_crystal_colour Red
_exptl_crystal_density_diffrn 1.741
_exptl_crystal_description Prism
_exptl_crystal_F_000 3704
_exptl_crystal_size_max 0.12
_exptl_crystal_size_mid 0.12
_exptl_crystal_size_min 0.08
_refine_diff_density_max 1.630
_refine_diff_density_min -1.146
_refine_diff_density_rms 0.120
_refine_ls_extinction_method none
_refine_ls_goodness_of_fit_ref 1.088
_refine_ls_hydrogen_treatment constr
_refine_ls_matrix_type full
_refine_ls_number_parameters 1480
_refine_ls_number_reflns 24481
_refine_ls_number_restraints 112
_refine_ls_restrained_S_all 1.089
_refine_ls_R_factor_all 0.0683
_refine_ls_R_factor_gt 0.0529
_refine_ls_shift/su_max 0.002
_refine_ls_shift/su_mean 0.000
_refine_ls_structure_factor_coef Fsqd
_refine_ls_weighting_details 'w=1/[\s^2^(Fo^2^)+(0.0720P)^2^+9.4070P] where P=(Fo^2^+2Fc^2^)/3'
_refine_ls_weighting_scheme calc
_refine_ls_wR_factor_gt 0.1411
_refine_ls_wR_factor_ref 0.1533
_reflns_Friedel_coverage 0.000
_reflns_number_gt 18225
_reflns_number_total 24481
_reflns_threshold_expression 'I > 2\s(I)'
_cod_data_source_file c5nj02330k2.cif
_cod_data_source_block 2
_cod_depositor_comments
;
The following automatic conversions were performed:

'_exptl_absorpt_correction_type' value 'Numerical' changed to
'numerical' according to
/usr/data/users/saulius/crontab/automatic-downloads/rss-feeds/RSC/lib/dictionaries/cif_core.dic
dictionary named 'cif_core.dic' version 2.4.2 from 2011-04-26.

Automatic conversion script
Id: cif_fix_values 4268 2015-11-12 08:31:59Z antanas 

 Adding full bibliography for 7055238--7055240.cif.
;
_cod_database_code 7055239
_shelx_shelxl_version_number 2014/7
_shelx_space_group_comment
;
The symmetry employed for this shelxl refinement is uniquely defined
by the following loop, which should always be used as a source of
symmetry information in preference to the above space-group names.
They are only intended as comments.
;

loop_
_space_group_symop_operation_xyz
'x, y, z'
'-x, -y, -z'

loop_
_atom_site_label
_atom_site_type_symbol
_atom_site_fract_x
_atom_site_fract_y
_atom_site_fract_z
_atom_site_U_iso_or_equiv
_atom_site_adp_type
_atom_site_occupancy
_atom_site_site_symmetry_order
_atom_site_calc_flag
_atom_site_refinement_flags_posn
_atom_site_refinement_flags_adp
_atom_site_refinement_flags_occupancy
_atom_site_disorder_assembly
_atom_site_disorder_group
C2B C 0.5125(4) 0.8510(4) 0.3078(3) 0.0414(15) Uiso 0.85 1 d D . P A 1
C3 C 0.5785(4) 0.8385(4) 0.3489(3) 0.0456(19) Uani 0.85 1 d D . P A 1
H3 H 0.6253 0.8169 0.3355 0.055 Uiso 0.85 1 calc R U P A 1
C4 C 0.5758(4) 0.8579(4) 0.4104(3) 0.0448(18) Uani 0.85 1 d D . P A 1
C5 C 0.5087(4) 0.8913(4) 0.4315(3) 0.0503(19) Uani 0.85 1 d D . P A 1
H5 H 0.5074 0.9035 0.4729 0.060 Uiso 0.85 1 calc R U P A 1
C7 C 0.3673(4) 0.9464(4) 0.4140(3) 0.0499(17) Uani 1 1 d . . . . .
H7 H 0.3166 0.9223 0.3935 0.060 Uiso 1 1 calc R U . . .
C8 C 0.3679(5) 1.0175(4) 0.3959(3) 0.067(2) Uani 1 1 d . . . . .
H8A H 0.3700 1.0140 0.3531 0.100 Uiso 1 1 calc R U . . .
H8B H 0.3184 1.0408 0.4061 0.100 Uiso 1 1 calc R U . . .
H8C H 0.4158 1.0430 0.4170 0.100 Uiso 1 1 calc R U . . .
C9 C 0.3641(5) 0.9514(4) 0.4805(3) 0.076(2) Uani 1 1 d . . . . .
H9A H 0.3638 0.9060 0.4918 0.114 Uiso 1 1 calc R U . . .
H9B H 0.4120 0.9769 0.5017 0.114 Uiso 1 1 calc R U . . .
H9C H 0.3146 0.9747 0.4908 0.114 Uiso 1 1 calc R U . . .
C10 C 0.5148(4) 0.8354(4) 0.2388(3) 0.0564(19) Uani 1 1 d D . . . .
H10 H 0.4636 0.8095 0.2218 0.068 Uiso 0.85 1 calc R U P A 1
H10A H 0.4621 0.8100 0.2261 0.068 Uiso 0.15 1 calc R U P A 2
C11 C 0.5159(4) 0.8988(4) 0.2080(3) 0.064(2) Uani 1 1 d . . . . .
H11A H 0.4702 0.9274 0.2182 0.097 Uiso 1 1 calc R U . . .
H11B H 0.5673 0.9239 0.2212 0.097 Uiso 1 1 calc R U . . .
H11C H 0.5110 0.8855 0.1650 0.097 Uiso 1 1 calc R U . . .
C1AA C 0.5866(4) 0.7896(4) 0.2232(3) 0.070(2) Uani 1 1 d . . . . .
H1AA H 0.5853 0.7494 0.2431 0.105 Uiso 1 1 calc R U . . .
H1AB H 0.5819 0.7760 0.1802 0.105 Uiso 1 1 calc R U . . .
H1AC H 0.6381 0.8144 0.2365 0.105 Uiso 1 1 calc R U . . .
C13 C 0.0006(3) 0.8969(3) 0.4016(2) 0.0288(12) Uani 1 1 d . . . . .
C14 C -0.0802(4) 0.9203(3) 0.3985(3) 0.0408(14) Uani 1 1 d . . . . .
C7AA C -0.1163(4) 0.9306(3) 0.4525(3) 0.0456(15) Uani 1 1 d . . . . .
H7AA H -0.1709 0.9452 0.4521 0.055 Uiso 1 1 calc R U . . .
C16 C -0.0733(3) 0.9198(3) 0.5049(2) 0.0419(15) Uani 1 1 d . . . . .
C17 C 0.0071(4) 0.8975(3) 0.5084(3) 0.0486(16) Uani 1 1 d . . . . .
H17 H 0.0351 0.8897 0.5453 0.058 Uiso 1 1 calc R U . . .
C18 C 0.0466(3) 0.8869(3) 0.4559(2) 0.0393(14) Uani 1 1 d . . . . .
C2AA C 0.1358(4) 0.8603(4) 0.4558(3) 0.0482(16) Uani 1 1 d . . . . .
H2AA H 0.1652 0.8869 0.4308 0.058 Uiso 1 1 calc R U . . .
C3AA C 0.1327(5) 0.7860(4) 0.4276(3) 0.077(2) Uani 1 1 d . . . . .
H3AA H 0.1882 0.7691 0.4274 0.116 Uiso 1 1 calc R U . . .
H3AB H 0.1020 0.7593 0.4506 0.116 Uiso 1 1 calc R U . . .
H3AC H 0.1059 0.7821 0.3868 0.116 Uiso 1 1 calc R U . . .
C21 C 0.1837(4) 0.8692(4) 0.5201(3) 0.070(2) Uani 1 1 d . . . . .
H21A H 0.1848 0.9169 0.5371 0.105 Uiso 1 1 calc R U . . .
H21B H 0.1564 0.8426 0.5451 0.105 Uiso 1 1 calc R U . . .
H21C H 0.2395 0.8537 0.5180 0.105 Uiso 1 1 calc R U . . .
C22 C -0.1284(4) 0.9301(3) 0.3360(3) 0.0467(15) Uani 1 1 d . . . . .
H22 H -0.1059 0.8979 0.3048 0.056 Uiso 1 1 calc R U . . .
C23 C -0.1107(4) 1.0017(4) 0.3242(3) 0.0617(19) Uani 1 1 d . . . . .
H23A H -0.0517 1.0090 0.3266 0.093 Uiso 1 1 calc R U . . .
H23B H -0.1362 1.0077 0.2845 0.093 Uiso 1 1 calc R U . . .
H23C H -0.1330 1.0344 0.3538 0.093 Uiso 1 1 calc R U . . .
C24 C -0.2220(4) 0.9136(4) 0.3329(3) 0.073(2) Uani 1 1 d . . . . .
H24A H -0.2296 0.8673 0.3408 0.110 Uiso 1 1 calc R U . . .
H24B H -0.2458 0.9450 0.3627 0.110 Uiso 1 1 calc R U . . .
H24C H -0.2491 0.9183 0.2933 0.110 Uiso 1 1 calc R U . . .
C25 C 0.4289(4) 0.6384(3) 0.1830(2) 0.0418(14) Uani 1 1 d . . . . .
H25A H 0.4347 0.5902 0.1878 0.050 Uiso 1 1 calc R U . . .
H25B H 0.4841 0.6594 0.1906 0.050 Uiso 1 1 calc R U . . .
C26 C 0.3774(4) 0.6723(3) 0.2304(2) 0.0476(16) Uani 1 1 d . . . . .
H26A H 0.3251 0.6472 0.2275 0.057 Uiso 1 1 calc R U . . .
H26B H 0.3652 0.7190 0.2230 0.057 Uiso 1 1 calc R U . . .
C27 C 0.4233(5) 0.6737(4) 0.2932(3) 0.068(2) Uani 1 1 d . . . . .
H27A H 0.4765 0.6973 0.2954 0.082 Uiso 1 1 calc R U . . .
H27B H 0.4340 0.6268 0.3008 0.082 Uiso 1 1 calc R U . . .
C28 C 0.3737(6) 0.7101(4) 0.3423(3) 0.077(2) Uani 1 1 d . . . . .
H28A H 0.4047 0.7099 0.3814 0.115 Uiso 1 1 calc R U . . .
H28B H 0.3639 0.7568 0.3354 0.115 Uiso 1 1 calc R U . . .
H28C H 0.3214 0.6864 0.3408 0.115 Uiso 1 1 calc R U . . .
C29 C 0.3989(3) 0.7170(3) 0.1056(2) 0.0345(13) Uani 1 1 d . . . . .
H29A H 0.3646 0.7443 0.1321 0.041 Uiso 1 1 calc R U . . .
H29B H 0.4558 0.7337 0.1169 0.041 Uiso 1 1 calc R U . . .
C30 C 0.3720(4) 0.7299(3) 0.0413(2) 0.0381(14) Uani 1 1 d . . . . .
H30A H 0.3929 0.6938 0.0133 0.046 Uiso 1 1 calc R U . . .
H30B H 0.3117 0.7284 0.0338 0.046 Uiso 1 1 calc R U . . .
C33 C 0.3054(3) 0.6169(3) 0.1042(2) 0.0363(13) Uani 1 1 d . . . . .
H33A H 0.2869 0.6176 0.0617 0.044 Uiso 1 1 calc R U . . .
H33B H 0.2713 0.6488 0.1272 0.044 Uiso 1 1 calc R U . . .
C34 C 0.2902(4) 0.5452(3) 0.1188(3) 0.0472(16) Uani 1 1 d . . . . .
H34A H 0.3009 0.5453 0.1622 0.057 Uiso 1 1 calc R U . . .
H34B H 0.3282 0.5136 0.0997 0.057 Uiso 1 1 calc R U . . .
C35 C 0.2010(4) 0.5210(3) 0.0969(4) 0.0598(19) Uani 1 1 d . . . . .
H35A H 0.1632 0.5513 0.1178 0.072 Uiso 1 1 calc R U . . .
H35B H 0.1894 0.5237 0.0539 0.072 Uiso 1 1 calc R U . . .
C40 C 0.6722(3) 0.5910(3) 0.0357(3) 0.0423(14) Uani 1 1 d . . . . .
H40A H 0.6986 0.5566 0.0100 0.063 Uiso 1 1 calc R U . . .
H40B H 0.6737 0.6342 0.0204 0.063 Uiso 1 1 calc R U . . .
H40C H 0.7011 0.5958 0.0759 0.063 Uiso 1 1 calc R U . . .
C41 C 0.8859(4) 0.5967(3) 0.2096(3) 0.0518(17) Uani 1 1 d . . . . .
H41A H 0.8879 0.5552 0.2287 0.062 Uiso 1 1 calc R U . . .
H41B H 0.8284 0.6030 0.1940 0.062 Uiso 1 1 calc R U . . .
C42 C 0.9363(4) 0.5853(4) 0.1566(3) 0.0567(18) Uani 1 1 d . . . . .
H42A H 0.9413 0.6282 0.1403 0.068 Uiso 1 1 calc R U . . .
H42B H 0.9918 0.5710 0.1703 0.068 Uiso 1 1 calc R U . . .
C43 C 0.8956(4) 0.5311(4) 0.1080(3) 0.0619(19) Uani 1 1 d . . . . .
H43A H 0.8863 0.4899 0.1259 0.074 Uiso 1 1 calc R U . . .
H43B H 0.8416 0.5473 0.0930 0.074 Uiso 1 1 calc R U . . .
C4AA C 0.4037(4) 0.7991(3) 0.0300(3) 0.0517(17) Uani 1 1 d . . . . .
H4AA H 0.3687 0.8133 -0.0040 0.062 Uiso 1 1 calc R U . . .
H4AB H 0.3979 0.8326 0.0652 0.062 Uiso 1 1 calc R U . . .
C32 C 0.4897(5) 0.8003(4) 0.0174(4) 0.080(2) Uani 1 1 d . . . . .
H32A H 0.5046 0.8459 0.0108 0.120 Uiso 1 1 calc R U . . .
H32B H 0.5253 0.7877 0.0512 0.120 Uiso 1 1 calc R U . . .
H32C H 0.4959 0.7683 -0.0181 0.120 Uiso 1 1 calc R U . . .
C36 C 0.1855(5) 0.4474(4) 0.1078(4) 0.079(3) Uani 1 1 d . . . . .
H36A H 0.1289 0.4340 0.0934 0.118 Uiso 1 1 calc R U . . .
H36B H 0.2221 0.4171 0.0865 0.118 Uiso 1 1 calc R U . . .
H36C H 0.1959 0.4447 0.1503 0.118 Uiso 1 1 calc R U . . .
C37 C 0.4479(3) 0.5972(3) 0.0767(2) 0.0321(12) Uani 1 1 d . . . . .
H37A H 0.4490 0.5516 0.0888 0.039 Uiso 1 1 calc R U . . .
H37B H 0.4210 0.5927 0.0354 0.039 Uiso 1 1 calc R U . . .
C38 C 0.5366(3) 0.6217(3) 0.0773(2) 0.0346(13) Uani 1 1 d . . . . .
H38A H 0.5646 0.6274 0.1183 0.042 Uiso 1 1 calc R U . . .
H38B H 0.5372 0.6659 0.0626 0.042 Uiso 1 1 calc R U . . .
C39 C 0.5816(3) 0.5691(3) 0.0371(2) 0.0322(12) Uani 1 1 d . . . . .
H39A H 0.5529 0.5634 -0.0037 0.039 Uiso 1 1 calc R U . . .
H39B H 0.5803 0.5249 0.0519 0.039 Uiso 1 1 calc R U . . .
C44 C 0.9425(5) 0.5129(4) 0.0573(3) 0.082(3) Uani 1 1 d . . . . .
H44A H 0.9124 0.4782 0.0285 0.123 Uiso 1 1 calc R U . . .
H44B H 0.9507 0.5530 0.0384 0.123 Uiso 1 1 calc R U . . .
H44C H 0.9955 0.4955 0.0714 0.123 Uiso 1 1 calc R U . . .
C45 C 1.0048(4) 0.6538(3) 0.2795(3) 0.0521(17) Uani 1 1 d . . . . .
H45A H 1.0217 0.6954 0.3069 0.062 Uiso 1 1 calc R U . . .
H45B H 1.0353 0.6529 0.2448 0.062 Uiso 1 1 calc R U . . .
C46 C 1.0303(4) 0.5923(4) 0.3112(3) 0.0590(18) Uani 1 1 d . . . . .
H46A H 1.0129 0.5504 0.2844 0.071 Uiso 1 1 calc R U . . .
H46B H 1.0017 0.5937 0.3469 0.071 Uiso 1 1 calc R U . . .
C47 C 1.1240(5) 0.5904(5) 0.3301(4) 0.077(2) Uani 1 1 d . . . . .
H47A H 1.1428 0.6345 0.3528 0.092 Uiso 1 1 calc R U . . .
H47B H 1.1354 0.5554 0.3563 0.092 Uiso 1 1 calc R U . . .
C48 C 1.1705(6) 0.5755(6) 0.2775(5) 0.113(4) Uani 1 1 d . . . . .
H48A H 1.2288 0.5747 0.2911 0.169 Uiso 1 1 calc R U . . .
H48B H 1.1528 0.5315 0.2552 0.169 Uiso 1 1 calc R U . . .
H48C H 1.1601 0.6105 0.2518 0.169 Uiso 1 1 calc R U . . .
C49 C 0.8599(4) 0.6539(3) 0.3089(3) 0.0582(19) Uani 1 1 d . . . . .
H49A H 0.8650 0.6083 0.3209 0.070 Uiso 1 1 calc R U . . .
H49B H 0.8023 0.6592 0.2932 0.070 Uiso 1 1 calc R U . . .
C50 C 0.8811(5) 0.7070(4) 0.3651(4) 0.079(2) Uani 1 1 d D . . . .
H50C H 0.9255 0.6919 0.3928 0.094 Uiso 0.15 1 calc R U P B 2
H50D H 0.8958 0.7515 0.3548 0.094 Uiso 0.15 1 calc R U P B 2
H50A H 0.9392 0.7033 0.3804 0.094 Uiso 0.85 1 calc R U P C 1
H50B H 0.8729 0.7529 0.3541 0.094 Uiso 0.85 1 calc R U P C 1
C51B C 0.7979(15) 0.708(3) 0.390(2) 0.076(3) Uiso 0.15 1 d D . P D 2
H51A H 0.7928 0.6641 0.4045 0.091 Uiso 0.15 1 calc R U P D 2
H51B H 0.8046 0.7424 0.4261 0.091 Uiso 0.15 1 calc R U P D 2
C52 C 0.8580(6) 0.7401(5) 0.4762(4) 0.089(3) Uani 0.85 1 d D . P D 1
H52A H 0.8220 0.7317 0.5055 0.133 Uiso 0.85 1 calc R U P D 1
H52B H 0.9136 0.7272 0.4895 0.133 Uiso 0.85 1 calc R U P D 1
H52C H 0.8576 0.7881 0.4719 0.133 Uiso 0.85 1 calc R U P D 1
C53 C 0.8998(4) 0.7251(3) 0.2327(4) 0.0599(19) Uani 1 1 d . . . . .
H53A H 0.9289 0.7235 0.1972 0.072 Uiso 1 1 calc R U . . .
H53B H 0.9247 0.7622 0.2625 0.072 Uiso 1 1 calc R U . . .
C54 C 0.8094(4) 0.7417(4) 0.2153(4) 0.083(3) Uani 1 1 d . . . . .
H54A H 0.7850 0.7608 0.2512 0.099 Uiso 1 1 calc R U . . .
H54B H 0.7789 0.6998 0.1976 0.099 Uiso 1 1 calc R U . . .
C55 C 0.8022(5) 0.7932(4) 0.1701(4) 0.081(3) Uani 1 1 d . . . . .
H55A H 0.7473 0.8130 0.1686 0.097 Uiso 1 1 calc R U . . .
H55B H 0.8426 0.8304 0.1839 0.097 Uiso 1 1 calc R U . . .
C56 C 0.8162(5) 0.7614(5) 0.1080(4) 0.091(3) Uani 1 1 d . . . . .
H56A H 0.8110 0.7957 0.0813 0.136 Uiso 1 1 calc R U . . .
H56B H 0.8710 0.7426 0.1090 0.136 Uiso 1 1 calc R U . . .
H56C H 0.7757 0.7252 0.0937 0.136 Uiso 1 1 calc R U . . .
C59 C 1.0993(4) 0.3787(4) 0.3324(3) 0.0412(16) Uiso 0.85 1 d . . P E 1
H59 H 1.1482 0.3710 0.3148 0.049 Uiso 0.85 1 calc R U P E 1
C60 C 1.1015(4) 0.3971(4) 0.3950(3) 0.0413(16) Uiso 0.85 1 d D . P E 1
C61 C 1.0310(4) 0.4082(4) 0.4231(3) 0.0454(18) Uiso 0.85 1 d . . P E 1
H61 H 1.0356 0.4186 0.4650 0.054 Uiso 0.85 1 calc R U P E 1
C63 C 0.8723(4) 0.4195(4) 0.4176(3) 0.0589(19) Uani 1 1 d . . . . .
H63A H 0.8267 0.3896 0.3958 0.071 Uiso 0.15 1 calc R U P F 2
H63 H 0.8283 0.3887 0.3948 0.071 Uiso 0.85 1 calc R U P G 1
C64 C 0.8490(5) 0.4936(4) 0.4100(3) 0.081(3) Uani 1 1 d . . . . .
H64A H 0.8002 0.5055 0.4292 0.122 Uiso 1 1 calc R U . . .
H64B H 0.8941 0.5242 0.4283 0.122 Uiso 1 1 calc R U . . .
H64C H 0.8383 0.4975 0.3677 0.122 Uiso 1 1 calc R U . . .
C65 C 0.8795(5) 0.4080(5) 0.4836(3) 0.088(3) Uani 1 1 d . . . . .
H65A H 0.8288 0.4212 0.5000 0.132 Uiso 1 1 calc R U . . .
H65B H 0.8892 0.3602 0.4863 0.132 Uiso 1 1 calc R U . . .
H65C H 0.9250 0.4354 0.5062 0.132 Uiso 1 1 calc R U . . .
C66 C 1.0167(3) 0.3488(3) 0.2297(3) 0.0461(16) Uani 1 1 d . . . . .
H66A H 0.9686 0.3185 0.2137 0.055 Uiso 0.15 1 calc R U P H 2
H66 H 0.9674 0.3188 0.2176 0.055 Uiso 0.85 1 calc R U P I 1
C67 C 1.0053(4) 0.4118(4) 0.1973(3) 0.0605(19) Uani 1 1 d . . . . .
H67A H 1.0017 0.3978 0.1544 0.091 Uiso 1 1 calc R U . . .
H67B H 0.9551 0.4344 0.2070 0.091 Uiso 1 1 calc R U . . .
H67C H 1.0518 0.4429 0.2101 0.091 Uiso 1 1 calc R U . . .
C68 C 1.0922(4) 0.3091(4) 0.2106(3) 0.0599(19) Uani 1 1 d . . . . .
H68A H 1.0848 0.2956 0.1676 0.090 Uiso 1 1 calc R U . . .
H68B H 1.1411 0.3378 0.2218 0.090 Uiso 1 1 calc R U . . .
H68C H 1.0981 0.2687 0.2304 0.090 Uiso 1 1 calc R U . . .
C72B C 0.4320(5) 0.3778(4) 0.5131(3) 0.0317(17) Uiso 0.5 1 d DG . P J 2
C73B C 0.4112(5) 0.4290(4) 0.4774(4) 0.0426(19) Uiso 0.5 1 d G . P J 2
H73B H 0.3737 0.4626 0.4892 0.051 Uiso 0.5 1 calc R U P J 2
C74A C 0.4463(6) 0.4301(5) 0.4240(4) 0.0416(18) Uiso 0.5 1 d G . P J 2
C69B C 0.5023(6) 0.3799(5) 0.4064(3) 0.0331(14) Uiso 0.5 1 d DG . P J 2
C70B C 0.5232(6) 0.3286(5) 0.4421(4) 0.0461(19) Uiso 0.5 1 d DG . P J 2
C71B C 0.4881(5) 0.3275(4) 0.4955(3) 0.049(2) Uiso 0.5 1 d G . P J 2
H71B H 0.5020 0.2932 0.5193 0.059 Uiso 0.5 1 calc R U P J 2
C75B C 0.4040(9) 0.4752(7) 0.3518(6) 0.052(2) Uiso 0.5 1 d D . P J 1
H75B H 0.4517 0.4878 0.3323 0.062 Uiso 0.5 1 calc R U P J 1
C76B C 0.3620(10) 0.5423(8) 0.3772(8) 0.080(4) Uiso 0.5 1 d D . P J 1
H76A H 0.4013 0.5701 0.4059 0.120 Uiso 0.5 1 calc R U P J 1
H76B H 0.3433 0.5675 0.3446 0.120 Uiso 0.5 1 calc R U P J 1
H76C H 0.3153 0.5309 0.3969 0.120 Uiso 0.5 1 calc R U P J 1
C77 C 0.3575(7) 0.4384(6) 0.3223(4) 0.058(2) Uiso 0.75 1 d D . P J 2
H77A H 0.3384 0.4695 0.2944 0.086 Uiso 0.75 1 calc R U P J 2
H77B H 0.3891 0.4027 0.3023 0.086 Uiso 0.75 1 calc R U P J 2
H77C H 0.3107 0.4183 0.3363 0.086 Uiso 0.75 1 calc R U P J 2
C78B C 0.5866(8) 0.2726(7) 0.4243(8) 0.055(2) Uiso 0.5 1 d D . P J 2
H78B H 0.5792 0.2608 0.3801 0.066 Uiso 0.5 1 calc R U P J 2
C79B C 0.5729(13) 0.2073(9) 0.4519(9) 0.079(4) Uiso 0.5 1 d D . P J 2
H79A H 0.5175 0.1896 0.4386 0.119 Uiso 0.5 1 calc R U P J 2
H79B H 0.6123 0.1734 0.4394 0.119 Uiso 0.5 1 calc R U P J 2
H79C H 0.5802 0.2178 0.4952 0.119 Uiso 0.5 1 calc R U P J 2
C80B C 0.6721(9) 0.3030(9) 0.4433(8) 0.065(3) Uiso 0.5 1 d D . P J 2
H80A H 0.6780 0.3438 0.4249 0.097 Uiso 0.5 1 calc R U P J 2
H80B H 0.6805 0.3146 0.4865 0.097 Uiso 0.5 1 calc R U P J 2
H80C H 0.7126 0.2702 0.4307 0.097 Uiso 0.5 1 calc R U P J 2
C81 C 0.9022(3) 0.2209(3) 0.1061(2) 0.0309(12) Uani 1 1 d . . . . .
H81A H 0.8697 0.2482 0.1339 0.037 Uiso 1 1 calc R U . . .
H81B H 0.9590 0.2384 0.1147 0.037 Uiso 1 1 calc R U . . .
C82 C 0.8694(4) 0.2323(3) 0.0423(2) 0.0377(13) Uani 1 1 d . . . . .
H82A H 0.8891 0.1962 0.0136 0.045 Uiso 1 1 calc R U . . .
H82B H 0.8091 0.2297 0.0373 0.045 Uiso 1 1 calc R U . . .
C83 C 0.8974(4) 0.3018(3) 0.0289(3) 0.0421(14) Uani 1 1 d . . . . .
H83A H 0.8610 0.3142 -0.0052 0.051 Uiso 1 1 calc R U . . .
H83B H 0.8915 0.3361 0.0635 0.051 Uiso 1 1 calc R U . . .
C84 C 0.9855(4) 0.3038(4) 0.0148(3) 0.0580(18) Uani 1 1 d . . . . .
H84A H 0.9990 0.3491 0.0068 0.087 Uiso 1 1 calc R U . . .
H84B H 1.0222 0.2928 0.0487 0.087 Uiso 1 1 calc R U . . .
H84C H 0.9917 0.2709 -0.0201 0.087 Uiso 1 1 calc R U . . .
C85 C 0.9497(3) 0.0991(3) 0.0764(2) 0.0277(11) Uani 1 1 d . . . . .
H85A H 0.9522 0.0540 0.0894 0.033 Uiso 1 1 calc R U . . .
H85B H 0.9194 0.0940 0.0361 0.033 Uiso 1 1 calc R U . . .
C86 C 1.0380(3) 0.1235(3) 0.0727(2) 0.0357(13) Uani 1 1 d . . . . .
H86A H 1.0366 0.1656 0.0545 0.043 Uiso 1 1 calc R U . . .
H86B H 1.0679 0.1332 0.1130 0.043 Uiso 1 1 calc R U . . .
C87 C 1.0819(3) 0.0684(3) 0.0350(2) 0.0300(12) Uani 1 1 d . . . . .
H87A H 1.0517 0.0592 -0.0052 0.036 Uiso 1 1 calc R U . . .
H87B H 1.0819 0.0263 0.0531 0.036 Uiso 1 1 calc R U . . .
C88 C 1.1712(3) 0.0893(3) 0.0302(3) 0.0425(15) Uani 1 1 d . . . . .
H88A H 1.1968 0.0530 0.0060 0.064 Uiso 1 1 calc R U . . .
H88B H 1.1715 0.1306 0.0116 0.064 Uiso 1 1 calc R U . . .
H88C H 1.2017 0.0976 0.0699 0.064 Uiso 1 1 calc R U . . .
C89 C 0.8112(3) 0.1204(3) 0.1106(2) 0.0342(13) Uani 1 1 d . . . . .
H89A H 0.7797 0.1518 0.1361 0.041 Uiso 1 1 calc R U . . .
H89B H 0.7883 0.1220 0.0689 0.041 Uiso 1 1 calc R U . . .
C90 C 0.7981(3) 0.0483(3) 0.1248(3) 0.0395(14) Uani 1 1 d . . . . .
H90A H 0.8333 0.0168 0.1024 0.047 Uiso 1 1 calc R U . . .
H90B H 0.8143 0.0473 0.1676 0.047 Uiso 1 1 calc R U . . .
C91 C 0.7091(4) 0.0250(3) 0.1087(4) 0.0583(19) Uani 1 1 d . . . . .
H91A H 0.6925 0.0280 0.0663 0.070 Uiso 1 1 calc R U . . .
H91B H 0.6745 0.0557 0.1323 0.070 Uiso 1 1 calc R U . . .
C92 C 0.6946(4) -0.0480(4) 0.1202(4) 0.070(2) Uani 1 1 d . . . . .
H92A H 0.6369 -0.0605 0.1093 0.106 Uiso 1 1 calc R U . . .
H92B H 0.7279 -0.0788 0.0964 0.106 Uiso 1 1 calc R U . . .
H92C H 0.7098 -0.0511 0.1624 0.106 Uiso 1 1 calc R U . . .
C93 C 0.9411(4) 0.1446(3) 0.1840(2) 0.0365(13) Uani 1 1 d . . . . .
H93A H 0.9510 0.0969 0.1891 0.044 Uiso 1 1 calc R U . . .
H93B H 0.9949 0.1678 0.1888 0.044 Uiso 1 1 calc R U . . .
C94 C 0.8932(4) 0.1765(3) 0.2343(2) 0.0454(15) Uani 1 1 d . . . . .
H94A H 0.8445 0.1482 0.2359 0.055 Uiso 1 1 calc R U . . .
H94B H 0.8748 0.2219 0.2268 0.055 Uiso 1 1 calc R U . . .
C95 C 0.9496(5) 0.1820(4) 0.2945(3) 0.060(2) Uani 1 1 d . . . . .
H95A H 0.9965 0.2125 0.2935 0.072 Uiso 1 1 calc R U . . .
H95B H 0.9709 0.1370 0.3004 0.072 Uiso 1 1 calc R U . . .
C96 C 0.9015(6) 0.2098(4) 0.3472(3) 0.089(3) Uani 1 1 d . . . . .
H96A H 0.9378 0.2129 0.3845 0.133 Uiso 1 1 calc R U . . .
H96B H 0.8811 0.2547 0.3416 0.133 Uiso 1 1 calc R U . . .
H96C H 0.8556 0.1793 0.3485 0.133 Uiso 1 1 calc R U . . .
C97 C 0.3868(5) 0.0871(4) 0.1922(3) 0.069(2) Uani 1 1 d D . . . .
H97A H 0.4004 0.0486 0.2142 0.082 Uiso 0.55 1 calc R U P K 1
H97B H 0.3273 0.0851 0.1801 0.082 Uiso 0.55 1 calc R U P K 1
H97C H 0.3386 0.0942 0.1640 0.082 Uiso 0.45 1 calc R U P L 2
H97D H 0.3728 0.0512 0.2151 0.082 Uiso 0.45 1 calc R U P L 2
C98B C 0.4298(8) 0.0777(7) 0.1364(5) 0.065(4) Uiso 0.6 1 d D . P M 1
H98A H 0.4890 0.0734 0.1475 0.078 Uiso 0.6 1 calc R U P M 1
H98B H 0.4214 0.1179 0.1158 0.078 Uiso 0.6 1 calc R U P M 1
C99B C 0.3833(9) 0.0351(9) 0.0614(8) 0.053(4) Uiso 0.4 1 d D . P M 2
H99A H 0.4131 0.0617 0.0379 0.080 Uiso 0.4 1 calc R U P M 2
H99B H 0.3475 0.0647 0.0841 0.080 Uiso 0.4 1 calc R U P M 2
H99C H 0.3504 0.0000 0.0349 0.080 Uiso 0.4 1 calc R U P M 2
C1A C 0.4465(8) -0.0032(7) 0.0423(6) 0.079(4) Uiso 0.6 1 d D . P M 1
H1AD H 0.4179 -0.0388 0.0135 0.118 Uiso 0.6 1 calc R U P M 1
H1AE H 0.5001 -0.0191 0.0569 0.118 Uiso 0.6 1 calc R U P M 1
H1AF H 0.4532 0.0369 0.0231 0.118 Uiso 0.6 1 calc R U P M 1
C101 C 0.4988(4) 0.1559(4) 0.2616(4) 0.061(2) Uani 1 1 d . . . . .
H10B H 0.5319 0.1525 0.2281 0.074 Uiso 1 1 calc R U . . .
H10C H 0.5117 0.2002 0.2860 0.074 Uiso 1 1 calc R U . . .
C102 C 0.5259(4) 0.1003(4) 0.2997(4) 0.073(2) Uani 1 1 d . . . . .
H10D H 0.5098 0.1117 0.3400 0.088 Uiso 0.5 1 calc R U P N 1
H10E H 0.4999 0.0565 0.2815 0.088 Uiso 0.5 1 calc R U P N 1
H10F H 0.5162 0.0554 0.2755 0.088 Uiso 0.5 1 calc R U P O 2
H10G H 0.4933 0.1025 0.3334 0.088 Uiso 0.5 1 calc R U P O 2
C1C C 0.6739(13) 0.0896(11) 0.2781(9) 0.105(5) Uiso 0.5 1 d . . P P 2
H1CA H 0.7319 0.0953 0.2927 0.157 Uiso 0.5 1 calc R U P P 2
H1CB H 0.6617 0.0420 0.2627 0.157 Uiso 0.5 1 calc R U P P 2
H1CC H 0.6604 0.1171 0.2463 0.157 Uiso 0.5 1 calc R U P P 2
C105 C 0.3934(4) 0.2168(4) 0.2021(4) 0.074(2) Uani 1 1 d . . . . .
H10J H 0.4040 0.2586 0.2307 0.089 Uiso 0.5 1 calc R U P Q 2
H10K H 0.4330 0.2160 0.1728 0.089 Uiso 0.5 1 calc R U P Q 2
H10H H 0.4132 0.2061 0.1629 0.089 Uiso 0.5 1 calc R U P R 1
H10I H 0.4265 0.2555 0.2244 0.089 Uiso 0.5 1 calc R U P R 1
C6AA C 0.3054(9) 0.2189(9) 0.1692(7) 0.054(4) Uiso 0.5 1 d . . P S 2
H6AA H 0.2906 0.1739 0.1464 0.064 Uiso 0.5 1 calc R U P S 2
H6AB H 0.2666 0.2289 0.1988 0.064 Uiso 0.5 1 calc R U P S 2
C19 C 0.2969(9) 0.2723(8) 0.1265(8) 0.051(4) Uiso 0.5 1 d . . P S 2
H19A H 0.2386 0.2816 0.1165 0.062 Uiso 0.5 1 calc R U P S 2
H19B H 0.3244 0.3148 0.1464 0.062 Uiso 0.5 1 calc R U P S 2
C1D C 0.3120(12) 0.2655(11) 0.0893(10) 0.087(4) Uiso 0.5 1 d . . P S 1
H1DA H 0.3067 0.3023 0.0651 0.130 Uiso 0.5 1 calc R U P S 1
H1DB H 0.3675 0.2483 0.0905 0.130 Uiso 0.5 1 calc R U P S 1
H1DC H 0.2731 0.2290 0.0719 0.130 Uiso 0.5 1 calc R U P S 1
C109 C 0.3514(4) 0.1563(4) 0.2852(3) 0.0571(18) Uani 1 1 d . . . . .
H10L H 0.2943 0.1536 0.2664 0.069 Uiso 1 1 calc R U . . .
H10M H 0.3613 0.1157 0.3051 0.069 Uiso 1 1 calc R U . . .
C110 C 0.3621(5) 0.2192(4) 0.3325(4) 0.084(3) Uani 1 1 d . . . . .
H11D H 0.4194 0.2231 0.3509 0.101 Uiso 1 1 calc R U . . .
H11E H 0.3497 0.2599 0.3133 0.101 Uiso 1 1 calc R U . . .
C111 C 0.3067(5) 0.2159(4) 0.3803(4) 0.082(2) Uani 1 1 d . . . . .
H11F H 0.3198 0.2545 0.4121 0.098 Uiso 1 1 calc R U . . .
H11G H 0.3171 0.1738 0.3978 0.098 Uiso 1 1 calc R U . . .
C112 C 0.2132(6) 0.2178(5) 0.3554(4) 0.109(4) Uani 1 1 d . . . . .
H11H H 0.1799 0.2155 0.3877 0.164 Uiso 1 1 calc R U . . .
H11I H 0.2023 0.2598 0.3387 0.164 Uiso 1 1 calc R U . . .
H11J H 0.1996 0.1792 0.3245 0.164 Uiso 1 1 calc R U . . .
Br0A Br -0.12215(4) 0.93881(4) 0.57856(3) 0.04864(19) Uani 0.93 1 d . . P T 1
Br2A Br 0.38882(12) 0.38385(13) 0.58810(8) 0.0730(6) Uani 0.5 1 d D . P J 2
Br3 Br 1.20691(5) 0.40338(5) 0.44228(4) 0.0607(2) Uani 0.85 1 d D . P E 1
Br3A Br 1.1704(3) 0.3433(4) 0.4662(2) 0.0785(19) Uani 0.15 1 d D . P U 2
Br4 Br 0.66649(5) 0.83887(6) 0.46621(4) 0.0682(3) Uani 0.85 1 d . . P A 1
Br4A Br 0.7078(2) 0.9005(4) 0.4420(2) 0.0754(18) Uani 0.15 1 d . . P A 2
N1 N 0.3719(2) 0.8895(2) 0.29045(18) 0.0275(10) Uani 1 1 d . . . . .
N2 N 0.0405(2) 0.8906(2) 0.34988(18) 0.0288(10) Uani 1 1 d . . . . .
N3 N 0.3944(3) 0.6427(2) 0.11707(18) 0.0296(10) Uani 1 1 d . . . . .
N4 N 0.9131(3) 0.6577(3) 0.2582(3) 0.0515(14) Uani 1 1 d . . . . .
N5 N 0.8726(2) 0.3827(2) 0.29043(19) 0.0324(10) Uani 1 1 d . . . . .
N6 N 0.5405(3) 0.3808(2) 0.35083(19) 0.0344(11) Uani 1 1 d D . . . .
N7 N 0.9008(3) 0.1463(2) 0.11899(18) 0.0305(10) Uani 1 1 d . . . . .
N8 N 0.4080(3) 0.1546(3) 0.2361(3) 0.0588(16) Uani 1 1 d . . . . .
O1 O 0.14706(17) 0.89520(16) 0.20032(13) 0.0220(7) Uani 1 1 d . . . . .
O2 O 0.24535(19) 0.79459(18) 0.22744(15) 0.0291(8) Uani 1 1 d . . . . .
O3 O 0.29931(19) 0.89203(19) 0.16765(15) 0.0297(8) Uani 1 1 d . . . . .
O4 O 0.2560(2) 0.99198(18) 0.25393(15) 0.0280(8) Uani 1 1 d . . . . .
O5 O 0.20359(19) 0.89273(18) 0.31364(14) 0.0278(8) Uani 1 1 d . . . . .
O6 O 0.04545(19) 0.99460(17) 0.16668(15) 0.0271(8) Uani 1 1 d . . . . .
O7 O -0.00933(19) 0.89763(18) 0.22479(14) 0.0268(8) Uani 1 1 d . . . . .
O8 O 0.1006(2) 0.99301(18) 0.28246(14) 0.0278(8) Uani 1 1 d . . . . .
O9 O 0.1896(2) 0.80013(19) 0.11260(15) 0.0308(8) Uani 1 1 d . . . . .
O10 O 0.1353(2) 0.68734(19) 0.16560(18) 0.0412(10) Uani 1 1 d . . . . .
O11 O 0.2452(2) 0.9009(2) 0.04296(16) 0.0387(9) Uani 1 1 d . . . . .
O12 O 0.0885(2) 0.89772(19) 0.08357(14) 0.0291(8) Uani 1 1 d . . . . .
O13 O -0.0819(2) 0.90220(19) 0.10564(15) 0.0314(8) Uani 1 1 d . . . . .
O14 O 0.0350(2) 0.80107(18) 0.14077(15) 0.0281(8) Uani 1 1 d . . . . .
O15 O 0.1987(2) 0.99271(18) 0.14040(15) 0.0294(8) Uani 1 1 d . . . . .
O16 O 0.0920(2) 0.79464(18) 0.25410(15) 0.0276(8) Uani 1 1 d . . . . .
O17 O 0.1537(2) 1.10335(19) 0.22603(18) 0.0407(9) Uani 1 1 d . . . . .
O18 O 0.64727(18) 0.39515(16) 0.20309(14) 0.0247(8) Uani 1 1 d . . . . .
O19 O 0.7581(2) 0.48817(19) 0.26026(16) 0.0332(8) Uani 1 1 d . . . . .
O20 O 0.7454(2) 0.29127(19) 0.22412(16) 0.0319(8) Uani 1 1 d . . . . .
O21 O 0.7993(2) 0.39537(19) 0.17021(16) 0.0324(8) Uani 1 1 d . . . . .
O22 O 0.7042(2) 0.38704(19) 0.31546(15) 0.0295(8) Uani 1 1 d . . . . .
O23 O 0.49104(19) 0.39492(19) 0.22710(15) 0.0300(8) Uani 1 1 d . . . . .
O24 O 0.5465(2) 0.49663(18) 0.17485(16) 0.0330(8) Uani 1 1 d . . . . .
O25 O 0.6979(2) 0.49744(19) 0.14785(16) 0.0337(9) Uani 1 1 d . . . . .
O26 O 0.5346(2) 0.30413(18) 0.13995(16) 0.0307(8) Uani 1 1 d . . . . .
O27 O 0.5884(2) 0.40368(19) 0.08739(15) 0.0304(8) Uani 1 1 d . . . . .
O28 O 0.5935(2) 0.29101(18) 0.25192(16) 0.0300(8) Uani 1 1 d . . . . .
O29 O 0.6321(2) 0.1883(2) 0.1572(2) 0.0459(10) Uani 1 1 d . . . . .
O30 O 0.6902(2) 0.30487(19) 0.11120(16) 0.0334(9) Uani 1 1 d . . . . .
O31 O 0.7461(2) 0.4118(2) 0.04783(16) 0.0400(10) Uani 1 1 d . . . . .
O32 O 0.6573(2) 0.6035(2) 0.2406(2) 0.0495(11) Uani 1 1 d . . . . .
O33 O 0.6007(2) 0.48805(18) 0.28880(16) 0.0328(8) Uani 1 1 d . . . . .
O34 O 0.4191(2) 0.4091(2) 0.10924(17) 0.0389(9) Uani 1 1 d . . . . .
Mo1 Mo 0.27450(2) 0.89206(2) 0.24901(2) 0.02613(12) Uani 1 1 d . . . . .
Mo2 Mo 0.08878(2) 0.89019(2) 0.28459(2) 0.02368(11) Uani 1 1 d . . . . .
Mo3 Mo 0.14942(3) 1.01639(2) 0.21791(2) 0.02776(12) Uani 1 1 d . . . . .
Mo4 Mo 0.01297(2) 0.89847(2) 0.14522(2) 0.02434(11) Uani 1 1 d . . . . .
Mo5 Mo 0.14115(3) 0.77418(2) 0.17811(2) 0.02738(12) Uani 1 1 d . . . . .
Mo6 Mo 0.20443(3) 0.90012(2) 0.10868(2) 0.02627(12) Uani 1 1 d . . . . .
Mo7 Mo 0.77416(3) 0.38596(3) 0.25093(2) 0.02918(12) Uani 1 1 d . . . . .
Mo8 Mo 0.58825(3) 0.38500(2) 0.28616(2) 0.02770(12) Uani 1 1 d . . . . .
Mo9 Mo 0.65313(3) 0.51608(2) 0.22749(2) 0.03110(12) Uani 1 1 d . . . . .
Mo10 Mo 0.51373(3) 0.40391(2) 0.14863(2) 0.02786(12) Uani 1 1 d . . . . .
Mo11 Mo 0.63857(3) 0.27511(2) 0.17371(2) 0.03113(12) Uani 1 1 d . . . . .
Mo12 Mo 0.70528(3) 0.40610(2) 0.11260(2) 0.02823(12) Uani 1 1 d . . . . .
Br1 Br -0.1100(6) 0.8850(6) 0.5861(5) 0.055(2) Uiso 0.07 1 d . . P T 2
Br2 Br 0.38797(11) 0.42882(11) 0.58171(8) 0.0600(5) Uani 0.5 1 d D . P J 1
C1E C 0.6145(12) 0.0961(11) 0.3024(9) 0.078(4) Uiso 0.5 1 d . . P V 1
H1EA H 0.6307 0.0787 0.2630 0.094 Uiso 0.5 1 calc R U P V 1
H1EB H 0.6406 0.1410 0.3161 0.094 Uiso 0.5 1 calc R U P V 1
C98A C 0.4605(10) 0.0631(9) 0.1561(8) 0.062(5) Uiso 0.4 1 d D . P M 2
H98C H 0.4797 0.1023 0.1391 0.074 Uiso 0.4 1 calc R U P M 2
H98D H 0.5057 0.0506 0.1846 0.074 Uiso 0.4 1 calc R U P M 2
C99A C 0.3969(7) 0.0145(6) 0.0942(5) 0.052(3) Uiso 0.6 1 d D . P M 1
H99D H 0.3971 -0.0242 0.1168 0.062 Uiso 0.6 1 calc R U P M 1
H99E H 0.3398 0.0220 0.0785 0.062 Uiso 0.6 1 calc R U P M 1
C1G C 0.4440(13) 0.0021(10) 0.1041(7) 0.077(6) Uiso 0.4 1 d D . P M 2
H1GA H 0.4942 -0.0115 0.0862 0.092 Uiso 0.4 1 calc R U P M 2
H1GB H 0.4195 -0.0375 0.1174 0.092 Uiso 0.4 1 calc R U P M 2
C72A C 0.4303(5) 0.4088(4) 0.5076(3) 0.0317(17) Uiso 0.5 1 d DG . P J 1
C73A C 0.4031(5) 0.4460(4) 0.4610(3) 0.0426(19) Uiso 0.5 1 d G . P J 1
H73A H 0.3618 0.4785 0.4660 0.051 Uiso 0.5 1 calc R U P J 1
C74B C 0.4375(6) 0.4347(5) 0.4067(3) 0.0416(18) Uiso 0.5 1 d G . P J 1
C69A C 0.4992(6) 0.3862(6) 0.3992(3) 0.0331(14) Uiso 0.5 1 d DG . P J 1
C70A C 0.5264(5) 0.3490(5) 0.4458(4) 0.0461(19) Uiso 0.5 1 d DG . P J 1
C71A C 0.4920(5) 0.3603(4) 0.5001(3) 0.049(2) Uiso 0.5 1 d G . P J 1
H71A H 0.5103 0.3355 0.5313 0.059 Uiso 0.5 1 calc R U P J 1
C75A C 0.4141(8) 0.4792(7) 0.3779(5) 0.052(2) Uiso 0.5 1 d D . P J 2
H75A H 0.4628 0.4968 0.3623 0.062 Uiso 0.5 1 calc R U P J 2
C76A C 0.3728(10) 0.5426(8) 0.4136(7) 0.080(4) Uiso 0.5 1 d D . P J 2
H76D H 0.3525 0.5737 0.3861 0.120 Uiso 0.5 1 calc R U P J 2
H76E H 0.3275 0.5266 0.4322 0.120 Uiso 0.5 1 calc R U P J 2
H76F H 0.4134 0.5661 0.4442 0.120 Uiso 0.5 1 calc R U P J 2
C0AA C 0.3450(18) 0.4262(16) 0.3046(13) 0.058(2) Uiso 0.25 1 d D . P J 1
H0AA H 0.3745 0.3858 0.2907 0.086 Uiso 0.25 1 calc R U P J 1
H0AB H 0.2981 0.4130 0.3231 0.086 Uiso 0.25 1 calc R U P J 1
H0AC H 0.3261 0.4497 0.2709 0.086 Uiso 0.25 1 calc R U P J 1
C1I C 0.5920(4) 0.8997(15) 0.4061(5) 0.0448(18) Uani 0.15 1 d DG . P A 2
C1H C 0.5925(3) 0.8770(15) 0.3448(6) 0.0456(19) Uani 0.15 1 d DG . P A 2
H1H H 0.6426 0.8670 0.3293 0.055 Uiso 0.15 1 calc R U P A 2
C2A C 0.5182(4) 0.8691(8) 0.3065(4) 0.0414(15) Uiso 0.15 1 d DG . P A 2
C1 C 0.4434(3) 0.8840(3) 0.32957(18) 0.0372(13) Uani 1 1 d DG . . . .
C6B C 0.4429(3) 0.9067(3) 0.39091(18) 0.0408(14) Uani 1 1 d DG . . . .
C5AA C 0.5172(5) 0.9146(8) 0.4292(3) 0.0503(19) Uani 0.15 1 d DG . P A 2
H5AA H 0.5168 0.9298 0.4702 0.060 Uiso 0.15 1 calc R U P A 2
C1J C 0.2941(15) 0.2919(13) 0.1526(11) 0.114(9) Uiso 0.5 1 d . . P S 1
H1JA H 0.3328 0.3293 0.1695 0.136 Uiso 0.5 1 calc R U P S 1
H1JB H 0.2384 0.3101 0.1509 0.136 Uiso 0.5 1 calc R U P S 1
C1K C 0.3339(12) 0.2486(11) 0.0704(8) 0.087(4) Uiso 0.5 1 d . . P S 2
H1KA H 0.3277 0.2834 0.0442 0.130 Uiso 0.5 1 calc R U P S 2
H1KB H 0.3919 0.2401 0.0802 0.130 Uiso 0.5 1 calc R U P S 2
H1KC H 0.3062 0.2069 0.0503 0.130 Uiso 0.5 1 calc R U P S 2
C1L C 0.3007(12) 0.2391(12) 0.1925(10) 0.093(7) Uiso 0.5 1 d . . P S 1
H1LA H 0.2656 0.1996 0.1747 0.111 Uiso 0.5 1 calc R U P S 1
H1LB H 0.2825 0.2571 0.2311 0.111 Uiso 0.5 1 calc R U P S 1
C12 C 1.0846(7) 0.3590(8) 0.4071(7) 0.0413(16) Uiso 0.15 1 d DG . P U 2
C15 C 1.0875(7) 0.3439(14) 0.3451(8) 0.0412(16) Uiso 0.15 1 d DG . P U 2
H15 H 1.1349 0.3248 0.3305 0.049 Uiso 0.15 1 calc R U P U 2
C58B C 1.0194(8) 0.3574(12) 0.3050(5) 0.0395(15) Uiso 0.15 1 d DG . P U 2
C57 C 0.9486(3) 0.3860(3) 0.3268(2) 0.0370(13) Uani 1 1 d G . . . .
C62A C 0.9457(9) 0.4010(13) 0.3888(2) 0.0412(14) Uiso 0.15 1 d G . P U 2
CNT4 C 1.0138(11) 0.3876(13) 0.4290(4) 0.0454(18) Uiso 0.15 1 d DG . P U 2
HNT4 H 1.0119 0.3976 0.4704 0.054 Uiso 0.15 1 calc R U P U 2
C62B C 0.9520(4) 0.4042(4) 0.3894(3) 0.0412(14) Uiso 0.85 1 d D . P E 1
C78A C 0.5921(8) 0.2904(7) 0.4335(8) 0.055(2) Uiso 0.5 1 d D . P J 1
H78A H 0.5883 0.2752 0.3898 0.066 Uiso 0.5 1 calc R U P J 1
C80A C 0.6744(10) 0.3264(9) 0.4543(8) 0.065(3) Uiso 0.5 1 d D . P J 1
H80D H 0.6782 0.3662 0.4342 0.097 Uiso 0.5 1 calc R U P J 1
H80E H 0.6793 0.3404 0.4972 0.097 Uiso 0.5 1 calc R U P J 1
H80F H 0.7185 0.2956 0.4448 0.097 Uiso 0.5 1 calc R U P J 1
C79A C 0.5870(13) 0.2275(9) 0.4657(9) 0.079(4) Uiso 0.5 1 d D . P J 1
H79D H 0.5345 0.2041 0.4527 0.119 Uiso 0.5 1 calc R U P J 1
H79E H 0.6312 0.1969 0.4562 0.119 Uiso 0.5 1 calc R U P J 1
H79F H 0.5920 0.2417 0.5086 0.119 Uiso 0.5 1 calc R U P J 1
C8AA C 0.6264(12) 0.1105(11) 0.3256(8) 0.078(4) Uiso 0.5 1 d . . P P 2
H8AA H 0.6388 0.1584 0.3415 0.094 Uiso 0.5 1 calc R U P P 2
H8AB H 0.6401 0.0831 0.3580 0.094 Uiso 0.5 1 calc R U P P 2
C9AA C 0.6371(12) 0.0502(11) 0.3441(9) 0.105(5) Uiso 0.5 1 d . . P V 1
H9AA H 0.6963 0.0448 0.3482 0.157 Uiso 0.5 1 calc R U P V 1
H9AB H 0.6202 0.0680 0.3826 0.157 Uiso 0.5 1 calc R U P V 1
H9AC H 0.6103 0.0062 0.3298 0.157 Uiso 0.5 1 calc R U P V 1
C58A C 1.0221(4) 0.3723(4) 0.2968(3) 0.0395(15) Uiso 0.85 1 d . . P E 1
C0BA C 0.714(2) 0.721(3) 0.358(2) 0.062(13) Uiso 0.15 1 d D . P D 2
H0BA H 0.6721 0.7185 0.3846 0.093 Uiso 0.15 1 calc R U P D 2
H0BB H 0.7136 0.7654 0.3449 0.093 Uiso 0.15 1 calc R U P D 2
H0BC H 0.7017 0.6861 0.3231 0.093 Uiso 0.15 1 calc R U P D 2
C51A C 0.8274(6) 0.6970(6) 0.4147(4) 0.076(3) Uiso 0.85 1 d D . P D 1
H51C H 0.8267 0.6487 0.4196 0.091 Uiso 0.85 1 calc R U P D 1
H51D H 0.7708 0.7096 0.4021 0.091 Uiso 0.85 1 calc R U P D 1

loop_
_atom_site_aniso_label
_atom_site_aniso_U_11
_atom_site_aniso_U_22
_atom_site_aniso_U_33
_atom_site_aniso_U_23
_atom_site_aniso_U_13
_atom_site_aniso_U_12
C3 0.029(3) 0.043(5) 0.058(4) -0.009(4) -0.006(3) -0.005(3)
C4 0.037(4) 0.049(5) 0.044(4) 0.006(4) -0.012(3) 0.003(3)
C5 0.056(4) 0.049(5) 0.042(4) 0.005(3) -0.008(3) 0.002(4)
C7 0.041(3) 0.074(5) 0.033(3) 0.004(3) 0.003(3) -0.005(3)
C8 0.072(5) 0.060(5) 0.062(5) -0.012(4) 0.012(4) 0.010(4)
C9 0.068(5) 0.097(7) 0.061(5) 0.001(5) 0.014(4) -0.018(4)
C10 0.034(3) 0.069(5) 0.058(4) -0.018(4) 0.003(3) -0.002(3)
C11 0.059(4) 0.071(6) 0.062(5) -0.011(4) 0.029(4) -0.013(4)
C1AA 0.034(3) 0.091(6) 0.072(5) -0.028(4) -0.001(3) 0.008(4)
C13 0.025(3) 0.038(3) 0.024(3) -0.001(2) 0.008(2) -0.005(2)
C14 0.050(3) 0.038(4) 0.038(3) 0.006(3) 0.017(3) 0.005(3)
C7AA 0.045(3) 0.050(4) 0.046(4) 0.008(3) 0.019(3) -0.003(3)
C16 0.043(3) 0.054(4) 0.031(3) 0.004(3) 0.015(3) -0.009(3)
C17 0.048(4) 0.067(5) 0.032(3) 0.013(3) 0.006(3) -0.005(3)
C18 0.039(3) 0.048(4) 0.033(3) 0.009(3) 0.006(3) -0.001(3)
C2AA 0.048(4) 0.061(5) 0.040(3) 0.023(3) 0.007(3) 0.003(3)
C3AA 0.108(7) 0.064(6) 0.065(5) 0.022(4) 0.016(5) 0.037(5)
C21 0.046(4) 0.108(7) 0.061(5) 0.031(4) 0.001(3) 0.007(4)
C22 0.042(3) 0.053(4) 0.046(4) 0.003(3) 0.014(3) -0.005(3)
C23 0.058(4) 0.073(6) 0.055(4) 0.012(4) 0.008(3) 0.004(4)
C24 0.046(4) 0.107(7) 0.062(5) 0.007(5) -0.006(4) -0.002(4)
C25 0.051(4) 0.043(4) 0.030(3) 0.008(3) -0.005(3) 0.015(3)
C26 0.063(4) 0.045(4) 0.035(3) 0.005(3) 0.004(3) 0.022(3)
C27 0.109(6) 0.059(5) 0.035(4) 0.009(3) 0.002(4) 0.023(4)
C28 0.143(8) 0.049(5) 0.038(4) 0.004(3) 0.015(4) 0.011(5)
C29 0.037(3) 0.029(3) 0.036(3) 0.000(2) 0.002(2) 0.010(2)
C30 0.047(3) 0.033(3) 0.035(3) 0.007(3) 0.004(3) 0.017(3)
C33 0.038(3) 0.036(3) 0.036(3) 0.002(3) 0.011(3) 0.014(3)
C34 0.047(3) 0.043(4) 0.057(4) 0.012(3) 0.020(3) 0.006(3)
C35 0.047(4) 0.047(4) 0.089(5) 0.003(4) 0.025(4) 0.001(3)
C40 0.033(3) 0.048(4) 0.048(3) 0.013(3) 0.004(3) -0.002(3)
C41 0.045(4) 0.035(4) 0.076(5) 0.012(3) 0.009(3) -0.011(3)
C42 0.050(4) 0.051(4) 0.072(5) 0.017(4) 0.012(3) -0.011(3)
C43 0.054(4) 0.061(5) 0.071(5) 0.011(4) 0.006(4) -0.007(4)
C4AA 0.065(4) 0.039(4) 0.057(4) 0.011(3) 0.026(3) 0.018(3)
C32 0.083(6) 0.066(6) 0.092(6) 0.004(5) 0.024(5) -0.005(4)
C36 0.072(5) 0.045(5) 0.128(7) 0.012(5) 0.050(5) -0.006(4)
C37 0.034(3) 0.027(3) 0.034(3) -0.003(2) 0.006(2) 0.007(2)
C38 0.033(3) 0.031(3) 0.038(3) 0.001(2) 0.003(2) 0.004(2)
C39 0.028(3) 0.036(3) 0.033(3) 0.005(2) 0.004(2) 0.004(2)
C44 0.106(6) 0.077(6) 0.066(5) 0.015(4) 0.015(5) -0.026(5)
C45 0.040(3) 0.038(4) 0.077(5) 0.002(3) 0.010(3) -0.011(3)
C46 0.048(4) 0.060(5) 0.072(5) 0.013(4) 0.015(4) 0.003(3)
C47 0.065(5) 0.083(6) 0.079(6) 0.001(5) 0.010(4) 0.008(4)
C48 0.088(7) 0.133(10) 0.123(9) 0.052(7) 0.000(6) 0.007(6)
C49 0.061(4) 0.031(4) 0.087(5) 0.012(4) 0.022(4) -0.008(3)
C50 0.089(6) 0.055(5) 0.092(6) -0.012(5) 0.033(5) -0.022(4)
C52 0.122(9) 0.070(7) 0.071(6) -0.014(5) 0.030(6) -0.010(6)
C53 0.044(4) 0.039(4) 0.101(6) 0.017(4) 0.017(4) -0.008(3)
C54 0.054(4) 0.070(6) 0.136(8) 0.051(6) 0.016(5) 0.003(4)
C55 0.054(4) 0.068(6) 0.131(8) 0.045(6) 0.020(5) 0.006(4)
C56 0.076(6) 0.075(6) 0.112(8) 0.018(6) -0.032(5) -0.024(5)
C63 0.045(4) 0.082(6) 0.046(4) 0.001(4) 0.003(3) -0.007(4)
C64 0.069(5) 0.100(7) 0.062(5) -0.026(5) -0.006(4) 0.038(5)
C65 0.071(5) 0.150(9) 0.041(4) 0.005(5) 0.009(4) -0.017(5)
C66 0.033(3) 0.055(4) 0.045(4) -0.006(3) -0.002(3) -0.005(3)
C67 0.053(4) 0.072(5) 0.058(4) 0.004(4) 0.018(3) -0.007(4)
C68 0.042(4) 0.074(5) 0.058(4) -0.010(4) 0.002(3) 0.003(3)
C81 0.038(3) 0.025(3) 0.030(3) 0.005(2) 0.006(2) 0.008(2)
C82 0.047(3) 0.034(3) 0.031(3) 0.008(3) -0.001(3) 0.000(3)
C83 0.054(4) 0.034(4) 0.040(3) 0.008(3) 0.008(3) 0.007(3)
C84 0.075(5) 0.045(4) 0.057(4) 0.015(3) 0.011(4) -0.008(3)
C85 0.030(3) 0.027(3) 0.025(3) 0.002(2) 0.003(2) 0.007(2)
C86 0.037(3) 0.031(3) 0.040(3) 0.007(3) 0.002(3) 0.003(2)
C87 0.029(3) 0.032(3) 0.030(3) 0.011(2) 0.002(2) 0.004(2)
C88 0.033(3) 0.057(4) 0.040(3) 0.012(3) 0.010(3) 0.007(3)
C89 0.034(3) 0.040(3) 0.031(3) 0.008(2) 0.006(2) 0.010(2)
C90 0.041(3) 0.036(3) 0.046(3) 0.012(3) 0.016(3) 0.007(3)
C91 0.043(4) 0.044(4) 0.095(5) 0.017(4) 0.025(4) 0.007(3)
C92 0.057(4) 0.053(5) 0.110(6) 0.027(5) 0.032(4) -0.001(4)
C93 0.051(3) 0.037(3) 0.021(3) 0.005(2) 0.001(2) 0.017(3)
C94 0.076(4) 0.039(4) 0.024(3) 0.010(3) 0.012(3) 0.013(3)
C95 0.110(6) 0.040(4) 0.028(3) 0.004(3) 0.003(3) 0.008(4)
C96 0.173(9) 0.062(6) 0.034(4) 0.004(4) 0.031(5) -0.015(6)
C97 0.074(5) 0.057(5) 0.076(5) -0.003(4) 0.026(4) -0.032(4)
C101 0.050(4) 0.043(4) 0.091(6) 0.000(4) 0.024(4) -0.013(3)
C102 0.066(5) 0.056(5) 0.105(6) 0.018(5) 0.032(5) -0.005(4)
C105 0.054(4) 0.060(5) 0.113(7) 0.032(5) 0.009(4) -0.022(4)
C109 0.052(4) 0.049(4) 0.070(5) 0.002(4) 0.015(3) -0.013(3)
C110 0.066(5) 0.064(6) 0.115(7) -0.026(5) 0.026(5) -0.017(4)
C111 0.100(7) 0.062(6) 0.077(6) -0.010(4) 0.008(5) 0.004(5)
C112 0.114(8) 0.106(9) 0.101(7) -0.027(6) 0.033(6) -0.009(6)
Br0A 0.0543(4) 0.0621(5) 0.0311(3) -0.0020(3) 0.0219(3) -0.0093(3)
Br2A 0.0505(9) 0.129(2) 0.0369(8) -0.0032(12) 0.0113(7) -0.0053(13)
Br3 0.0376(4) 0.0907(7) 0.0471(4) -0.0007(4) -0.0098(3) -0.0068(4)
Br3A 0.041(2) 0.140(6) 0.056(3) 0.025(3) -0.006(2) 0.039(3)
Br4 0.0514(5) 0.0974(8) 0.0514(5) 0.0113(5) -0.0131(4) 0.0199(5)
Br4A 0.0201(19) 0.141(6) 0.057(3) -0.003(3) -0.007(2) 0.004(3)
N1 0.019(2) 0.040(3) 0.024(2) 0.0094(19) -0.0016(17) 0.0003(18)
N2 0.024(2) 0.042(3) 0.021(2) 0.0054(19) 0.0054(17) -0.0008(19)
N3 0.036(2) 0.027(3) 0.025(2) 0.0024(19) 0.0027(19) 0.0107(19)
N4 0.047(3) 0.035(3) 0.075(4) 0.007(3) 0.017(3) -0.015(2)
N5 0.027(2) 0.040(3) 0.031(2) 0.006(2) 0.0048(19) 0.002(2)
N6 0.028(2) 0.045(3) 0.032(2) 0.007(2) 0.0071(19) 0.002(2)
N7 0.034(2) 0.031(3) 0.027(2) 0.0055(19) 0.0032(19) 0.0096(19)
N8 0.060(3) 0.038(3) 0.082(4) 0.008(3) 0.024(3) -0.020(3)
O1 0.0225(17) 0.0222(19) 0.0226(17) 0.0048(14) 0.0064(14) 0.0022(14)
O2 0.0242(17) 0.030(2) 0.0348(19) 0.0087(16) 0.0038(15) 0.0080(15)
O3 0.0219(17) 0.042(2) 0.0264(18) 0.0092(16) 0.0043(14) -0.0017(15)
O4 0.0270(17) 0.029(2) 0.0273(18) 0.0039(15) 0.0008(15) -0.0051(15)
O5 0.0244(17) 0.038(2) 0.0235(17) 0.0092(16) 0.0055(14) -0.0010(15)
O6 0.0257(17) 0.025(2) 0.0315(19) 0.0082(15) -0.0002(15) 0.0040(14)
O7 0.0203(16) 0.036(2) 0.0242(17) 0.0041(15) 0.0023(14) 0.0027(15)
O8 0.0312(18) 0.029(2) 0.0223(17) -0.0008(15) 0.0053(15) 0.0014(15)
O9 0.0331(19) 0.032(2) 0.0287(19) 0.0020(16) 0.0111(16) 0.0045(16)
O10 0.041(2) 0.026(2) 0.057(3) 0.0041(19) 0.0116(19) 0.0012(17)
O11 0.035(2) 0.056(3) 0.0267(19) 0.0097(18) 0.0048(16) -0.0057(18)
O12 0.0263(18) 0.040(2) 0.0213(17) 0.0072(16) 0.0026(14) -0.0011(16)
O13 0.0236(17) 0.042(2) 0.0278(19) 0.0069(17) -0.0014(15) 0.0006(16)
O14 0.0275(18) 0.025(2) 0.0310(19) 0.0002(15) 0.0032(15) -0.0053(15)
O15 0.0311(18) 0.028(2) 0.0312(19) 0.0113(16) 0.0014(15) -0.0023(15)
O16 0.0302(18) 0.026(2) 0.0290(18) 0.0095(15) 0.0080(15) -0.0001(15)
O17 0.044(2) 0.022(2) 0.054(2) 0.0025(18) 0.0009(19) -0.0025(17)
O18 0.0208(17) 0.0226(19) 0.0313(19) 0.0054(15) 0.0041(15) -0.0008(14)
O19 0.0290(18) 0.032(2) 0.037(2) 0.0064(17) -0.0044(16) -0.0074(16)
O20 0.0240(17) 0.033(2) 0.041(2) 0.0122(17) 0.0046(16) 0.0047(15)
O21 0.0236(17) 0.040(2) 0.035(2) 0.0103(17) 0.0039(15) -0.0019(16)
O22 0.0269(18) 0.038(2) 0.0237(17) 0.0068(16) 0.0018(15) -0.0015(16)
O23 0.0223(17) 0.035(2) 0.0322(19) 0.0033(16) 0.0035(15) 0.0014(15)
O24 0.0307(19) 0.027(2) 0.041(2) 0.0074(17) -0.0011(16) 0.0055(15)
O25 0.0317(19) 0.031(2) 0.039(2) 0.0132(17) 0.0003(16) -0.0065(16)
O26 0.0245(17) 0.030(2) 0.037(2) 0.0020(16) 0.0068(15) -0.0012(15)
O27 0.0282(18) 0.033(2) 0.0297(19) 0.0051(16) 0.0013(15) -0.0003(15)
O28 0.0264(18) 0.027(2) 0.039(2) 0.0092(16) 0.0073(16) 0.0001(15)
O29 0.042(2) 0.025(2) 0.072(3) 0.001(2) 0.020(2) 0.0008(17)
O30 0.0341(19) 0.034(2) 0.033(2) 0.0028(17) 0.0082(16) 0.0027(16)
O31 0.038(2) 0.054(3) 0.031(2) 0.0129(19) 0.0089(17) -0.0023(18)
O32 0.048(2) 0.025(2) 0.073(3) 0.000(2) 0.005(2) -0.0025(18)
O33 0.036(2) 0.027(2) 0.033(2) -0.0013(16) 0.0036(16) 0.0006(16)
O34 0.0270(19) 0.050(3) 0.039(2) 0.0065(19) -0.0009(16) -0.0009(17)
Mo1 0.0190(2) 0.0365(3) 0.0234(2) 0.00614(19) 0.00184(17) 0.00165(18)
Mo2 0.0217(2) 0.0306(3) 0.0197(2) 0.00508(18) 0.00507(17) 0.00233(18)
Mo3 0.0283(2) 0.0206(2) 0.0345(3) 0.00342(19) 0.0050(2) -0.00095(18)
Mo4 0.0199(2) 0.0312(3) 0.0222(2) 0.00630(19) 0.00069(17) 0.00098(18)
Mo5 0.0276(2) 0.0199(2) 0.0356(3) 0.00254(19) 0.0097(2) 0.00214(18)
Mo6 0.0240(2) 0.0353(3) 0.0210(2) 0.00671(19) 0.00565(18) -0.00085(19)
Mo7 0.0209(2) 0.0390(3) 0.0284(2) 0.0094(2) 0.00104(18) 0.00116(19)
Mo8 0.0237(2) 0.0317(3) 0.0293(2) 0.0080(2) 0.00553(19) 0.00176(19)
Mo9 0.0319(2) 0.0194(3) 0.0415(3) 0.0029(2) 0.0040(2) -0.00293(19)
Mo10 0.0207(2) 0.0307(3) 0.0317(2) 0.0059(2) -0.00024(19) 0.00049(18)
Mo11 0.0281(2) 0.0202(3) 0.0465(3) 0.0040(2) 0.0107(2) 0.00169(19)
Mo12 0.0245(2) 0.0346(3) 0.0268(2) 0.0084(2) 0.00307(19) -0.00198(19)
Br2 0.0517(9) 0.0945(15) 0.0333(8) -0.0111(10) 0.0275(7) -0.0211(11)
C1I 0.037(4) 0.049(5) 0.044(4) 0.006(4) -0.012(3) 0.003(3)
C1H 0.029(3) 0.043(5) 0.058(4) -0.009(4) -0.006(3) -0.005(3)
C1 0.033(3) 0.037(3) 0.038(3) 0.004(3) -0.006(2) -0.003(2)
C6B 0.043(3) 0.043(4) 0.035(3) 0.009(3) -0.004(3) -0.003(3)
C5AA 0.056(4) 0.049(5) 0.042(4) 0.005(3) -0.008(3) 0.002(4)
C57 0.028(3) 0.040(4) 0.042(3) 0.009(3) -0.006(2) -0.002(2)

loop_
_atom_type_symbol
_atom_type_description
_atom_type_scat_dispersion_real
_atom_type_scat_dispersion_imag
_atom_type_scat_source
C C 0.0033 0.0016 'International Tables Vol C Tables 4.2.6.8 and 6.1.1.4'
H H 0.0000 0.0000 'International Tables Vol C Tables 4.2.6.8 and 6.1.1.4'
Br Br -0.2901 2.4595 'International Tables Vol C Tables 4.2.6.8 and 6.1.1.4'
Mo Mo -1.6832 0.6857 'International Tables Vol C Tables 4.2.6.8 and 6.1.1.4'
N N 0.0061 0.0033 'International Tables Vol C Tables 4.2.6.8 and 6.1.1.4'
O O 0.0106 0.0060 'International Tables Vol C Tables 4.2.6.8 and 6.1.1.4'

loop_
_geom_angle_atom_site_label_1
_geom_angle_atom_site_label_2
_geom_angle_atom_site_label_3
_geom_angle
C3 C2B C1 118.4(6)
C3 C2B C10 122.5(6)
C1 C2B C10 118.9(5)
C2B C3 C4 120.4(6)
C2B C3 H3 119.8
C4 C3 H3 119.8
C5 C4 C3 121.2(6)
C5 C4 Br4 119.2(5)
C3 C4 Br4 119.7(5)
C4 C5 C6B 119.5(6)
C4 C5 H5 120.2
C6B C5 H5 120.2
C9 C7 C8 109.8(6)
C9 C7 C6B 114.6(5)
C8 C7 C6B 108.7(5)
C9 C7 H7 107.8
C8 C7 H7 107.8
C6B C7 H7 107.8
C7 C8 H8A 109.5
C7 C8 H8B 109.5
H8A C8 H8B 109.5
C7 C8 H8C 109.5
H8A C8 H8C 109.5
H8B C8 H8C 109.5
C7 C9 H9A 109.5
C7 C9 H9B 109.5
H9A C9 H9B 109.5
C7 C9 H9C 109.5
H9A C9 H9C 109.5
H9B C9 H9C 109.5
C11 C10 C1AA 110.2(6)
C11 C10 C2B 113.9(6)
C1AA C10 C2B 111.7(6)
C11 C10 C2A 100.5(8)
C1AA C10 C2A 116.2(6)
C11 C10 H10 106.9
C1AA C10 H10 106.9
C2B C10 H10 106.9
C11 C10 H10A 109.8
C1AA C10 H10A 109.8
C2A C10 H10A 109.8
C10 C11 H11A 109.5
C10 C11 H11B 109.5
H11A C11 H11B 109.5
C10 C11 H11C 109.5
H11A C11 H11C 109.5
H11B C11 H11C 109.5
C10 C1AA H1AA 109.5
C10 C1AA H1AB 109.5
H1AA C1AA H1AB 109.5
C10 C1AA H1AC 109.5
H1AA C1AA H1AC 109.5
H1AB C1AA H1AC 109.5
C14 C13 N2 118.7(5)
C14 C13 C18 122.6(5)
N2 C13 C18 118.3(4)
C13 C14 C7AA 117.0(5)
C13 C14 C22 119.9(5)
C7AA C14 C22 122.9(5)
C16 C7AA C14 120.9(6)
C16 C7AA H7AA 119.5
C14 C7AA H7AA 119.5
C7AA C16 C17 122.4(5)
C7AA C16 Br0A 120.0(4)
C17 C16 Br0A 117.6(4)
C7AA C16 Br1 132.7(5)
C17 C16 Br1 99.4(5)
C16 C17 C18 119.2(5)
C16 C17 H17 120.4
C18 C17 H17 120.4
C13 C18 C17 117.8(5)
C13 C18 C2AA 119.7(5)
C17 C18 C2AA 122.4(5)
C3AA C2AA C18 109.1(6)
C3AA C2AA C21 111.0(6)
C18 C2AA C21 111.9(5)
C3AA C2AA H2AA 108.3
C18 C2AA H2AA 108.3
C21 C2AA H2AA 108.3
C2AA C3AA H3AA 109.5
C2AA C3AA H3AB 109.5
H3AA C3AA H3AB 109.5
C2AA C3AA H3AC 109.5
H3AA C3AA H3AC 109.5
H3AB C3AA H3AC 109.5
C2AA C21 H21A 109.5
C2AA C21 H21B 109.5
H21A C21 H21B 109.5
C2AA C21 H21C 109.5
H21A C21 H21C 109.5
H21B C21 H21C 109.5
C23 C22 C24 113.2(6)
C23 C22 C14 108.1(5)
C24 C22 C14 112.0(5)
C23 C22 H22 107.8
C24 C22 H22 107.8
C14 C22 H22 107.8
C22 C23 H23A 109.5
C22 C23 H23B 109.5
H23A C23 H23B 109.5
C22 C23 H23C 109.5
H23A C23 H23C 109.5
H23B C23 H23C 109.5
C22 C24 H24A 109.5
C22 C24 H24B 109.5
H24A C24 H24B 109.5
C22 C24 H24C 109.5
H24A C24 H24C 109.5
H24B C24 H24C 109.5
C26 C25 N3 115.6(4)
C26 C25 H25A 108.4
N3 C25 H25A 108.4
C26 C25 H25B 108.4
N3 C25 H25B 108.4
H25A C25 H25B 107.4
C25 C26 C27 110.8(5)
C25 C26 H26A 109.5
C27 C26 H26A 109.5
C25 C26 H26B 109.5
C27 C26 H26B 109.5
H26A C26 H26B 108.1
C26 C27 C28 112.0(6)
C26 C27 H27A 109.2
C28 C27 H27A 109.2
C26 C27 H27B 109.2
C28 C27 H27B 109.2
H27A C27 H27B 107.9
C27 C28 H28A 109.5
C27 C28 H28B 109.5
H28A C28 H28B 109.5
C27 C28 H28C 109.5
H28A C28 H28C 109.5
H28B C28 H28C 109.5
C30 C29 N3 116.2(4)
C30 C29 H29A 108.2
N3 C29 H29A 108.2
C30 C29 H29B 108.2
N3 C29 H29B 108.2
H29A C29 H29B 107.4
C4AA C30 C29 111.6(5)
C4AA C30 H30A 109.3
C29 C30 H30A 109.3
C4AA C30 H30B 109.3
C29 C30 H30B 109.3
H30A C30 H30B 108.0
N3 C33 C34 115.4(4)
N3 C33 H33A 108.4
C34 C33 H33A 108.4
N3 C33 H33B 108.4
C34 C33 H33B 108.4
H33A C33 H33B 107.5
C33 C34 C35 110.9(5)
C33 C34 H34A 109.5
C35 C34 H34A 109.5
C33 C34 H34B 109.5
C35 C34 H34B 109.5
H34A C34 H34B 108.0
C36 C35 C34 111.9(6)
C36 C35 H35A 109.2
C34 C35 H35A 109.2
C36 C35 H35B 109.2
C34 C35 H35B 109.2
H35A C35 H35B 107.9
C39 C40 H40A 109.5
C39 C40 H40B 109.5
H40A C40 H40B 109.5
C39 C40 H40C 109.5
H40A C40 H40C 109.5
H40B C40 H40C 109.5
C42 C41 N4 116.2(5)
C42 C41 H41A 108.2
N4 C41 H41A 108.2
C42 C41 H41B 108.2
N4 C41 H41B 108.2
H41A C41 H41B 107.4
C43 C42 C41 110.6(5)
C43 C42 H42A 109.5
C41 C42 H42A 109.5
C43 C42 H42B 109.5
C41 C42 H42B 109.5
H42A C42 H42B 108.1
C44 C43 C42 114.7(6)
C44 C43 H43A 108.6
C42 C43 H43A 108.6
C44 C43 H43B 108.6
C42 C43 H43B 108.6
H43A C43 H43B 107.6
C32 C4AA C30 115.0(6)
C32 C4AA H4AA 108.5
C30 C4AA H4AA 108.5
C32 C4AA H4AB 108.5
C30 C4AA H4AB 108.5
H4AA C4AA H4AB 107.5
C4AA C32 H32A 109.5
C4AA C32 H32B 109.5
H32A C32 H32B 109.5
C4AA C32 H32C 109.5
H32A C32 H32C 109.5
H32B C32 H32C 109.5
C35 C36 H36A 109.5
C35 C36 H36B 109.5
H36A C36 H36B 109.5
C35 C36 H36C 109.5
H36A C36 H36C 109.5
H36B C36 H36C 109.5
C38 C37 N3 116.2(4)
C38 C37 H37A 108.2
N3 C37 H37A 108.2
C38 C37 H37B 108.2
N3 C37 H37B 108.2
H37A C37 H37B 107.4
C37 C38 C39 109.2(4)
C37 C38 H38A 109.9
C39 C38 H38A 109.9
C37 C38 H38B 109.9
C39 C38 H38B 109.9
H38A C38 H38B 108.3
C38 C39 C40 111.8(5)
C38 C39 H39A 109.3
C40 C39 H39A 109.3
C38 C39 H39B 109.3
C40 C39 H39B 109.3
H39A C39 H39B 107.9
C43 C44 H44A 109.5
C43 C44 H44B 109.5
H44A C44 H44B 109.5
C43 C44 H44C 109.5
H44A C44 H44C 109.5
H44B C44 H44C 109.5
N4 C45 C46 115.6(5)
N4 C45 H45A 108.4
C46 C45 H45A 108.4
N4 C45 H45B 108.4
C46 C45 H45B 108.4
H45A C45 H45B 107.4
C45 C46 C47 113.0(6)
C45 C46 H46A 109.0
C47 C46 H46A 109.0
C45 C46 H46B 109.0
C47 C46 H46B 109.0
H46A C46 H46B 107.8
C48 C47 C46 111.9(7)
C48 C47 H47A 109.2
C46 C47 H47A 109.2
C48 C47 H47B 109.2
C46 C47 H47B 109.2
H47A C47 H47B 107.9
C47 C48 H48A 109.5
C47 C48 H48B 109.5
H48A C48 H48B 109.5
C47 C48 H48C 109.5
H48A C48 H48C 109.5
H48B C48 H48C 109.5
N4 C49 C50 115.5(5)
N4 C49 H49A 108.4
C50 C49 H49A 108.4
N4 C49 H49B 108.4
C50 C49 H49B 108.4
H49A C49 H49B 107.5
C51B C50 C49 99(2)
C51A C50 C49 111.8(6)
C51B C50 H50C 111.9
C49 C50 H50C 111.9
C51B C50 H50D 111.9
C49 C50 H50D 111.9
H50C C50 H50D 109.6
C51A C50 H50A 109.3
C49 C50 H50A 109.3
C51A C50 H50B 109.3
C49 C50 H50B 109.3
H50A C50 H50B 107.9
C0BA C51B C50 127(3)
C0BA C51B H51A 105.5
C50 C51B H51A 105.5
C0BA C51B H51B 105.5
C50 C51B H51B 105.5
H51A C51B H51B 106.1
C51A C52 H52A 109.5
C51A C52 H52B 109.5
H52A C52 H52B 109.5
C51A C52 H52C 109.5
H52A C52 H52C 109.5
H52B C52 H52C 109.5
N4 C53 C54 114.7(5)
N4 C53 H53A 108.6
C54 C53 H53A 108.6
N4 C53 H53B 108.6
C54 C53 H53B 108.6
H53A C53 H53B 107.6
C53 C54 C55 110.8(6)
C53 C54 H54A 109.5
C55 C54 H54A 109.5
C53 C54 H54B 109.5
C55 C54 H54B 109.5
H54A C54 H54B 108.1
C56 C55 C54 112.7(8)
C56 C55 H55A 109.1
C54 C55 H55A 109.1
C56 C55 H55B 109.1
C54 C55 H55B 109.1
H55A C55 H55B 107.8
C55 C56 H56A 109.5
C55 C56 H56B 109.5
H56A C56 H56B 109.5
C55 C56 H56C 109.5
H56A C56 H56C 109.5
H56B C56 H56C 109.5
C58A C59 C60 118.7(6)
C58A C59 H59 120.7
C60 C59 H59 120.7
C61 C60 C59 122.8(6)
C61 C60 Br3 119.4(5)
C59 C60 Br3 117.7(5)
C60 C61 C62B 120.9(7)
C60 C61 H61 119.6
C62B C61 H61 119.6
C62A C63 C65 113.7(7)
C62B C63 C65 112.8(6)
C62A C63 C64 109.9(11)
C62B C63 C64 107.6(6)
C65 C63 C64 111.7(7)
C62A C63 H63A 107.1
C65 C63 H63A 107.1
C64 C63 H63A 107.1
C62B C63 H63 108.2
C65 C63 H63 108.2
C64 C63 H63 108.2
C63 C64 H64A 109.5
C63 C64 H64B 109.5
H64A C64 H64B 109.5
C63 C64 H64C 109.5
H64A C64 H64C 109.5
H64B C64 H64C 109.5
C63 C65 H65A 109.5
C63 C65 H65B 109.5
H65A C65 H65B 109.5
C63 C65 H65C 109.5
H65A C65 H65C 109.5
H65B C65 H65C 109.5
C58A C66 C67 108.2(6)
C58A C66 C68 113.7(5)
C67 C66 C68 110.0(6)
C67 C66 C58B 119.8(9)
C68 C66 C58B 109.5(5)
C67 C66 H66A 105.5
C68 C66 H66A 105.5
C58B C66 H66A 105.5
C58A C66 H66 108.3
C67 C66 H66 108.3
C68 C66 H66 108.3
C66 C67 H67A 109.5
C66 C67 H67B 109.5
H67A C67 H67B 109.5
C66 C67 H67C 109.5
H67A C67 H67C 109.5
H67B C67 H67C 109.5
C66 C68 H68A 109.5
C66 C68 H68B 109.5
H68A C68 H68B 109.5
C66 C68 H68C 109.5
H68A C68 H68C 109.5
H68B C68 H68C 109.5
C73B C72B C71B 120.0
C73B C72B Br2A 117.6(4)
C71B C72B Br2A 122.2(4)
C74A C73B C72B 120.0
C74A C73B H73B 120.0
C72B C73B H73B 120.0
C73B C74A C69B 120.0
C73B C74A C75A 121.3(7)
C69B C74A C75A 117.9(7)
C70B C69B C74A 120.0
C70B C69B N6 119.4(6)
C74A C69B N6 120.5(6)
C69B C70B C71B 120.0
C69B C70B C78B 121.3(8)
C71B C70B C78B 118.7(8)
C70B C71B C72B 120.0
C70B C71B H71B 120.0
C72B C71B H71B 120.0
C76B C75B C0AA 113.5(17)
C76B C75B C74B 109.1(11)
C0AA C75B C74B 109.0(16)
C76B C75B H75B 108.4
C0AA C75B H75B 108.4
C74B C75B H75B 108.4
C75B C76B H76A 109.5
C75B C76B H76B 109.5
H76A C76B H76B 109.5
C75B C76B H76C 109.5
H76A C76B H76C 109.5
H76B C76B H76C 109.5
C75A C77 H77A 109.5
C75A C77 H77B 109.5
H77A C77 H77B 109.5
C75A C77 H77C 109.5
H77A C77 H77C 109.5
H77B C77 H77C 109.5
C80B C78B C79B 112.3(14)
C80B C78B C70B 107.8(12)
C79B C78B C70B 111.6(13)
C80B C78B H78B 108.4
C79B C78B H78B 108.4
C70B C78B H78B 108.4
C78B C79B H79A 109.5
C78B C79B H79B 109.5
H79A C79B H79B 109.5
C78B C79B H79C 109.5
H79A C79B H79C 109.5
H79B C79B H79C 109.5
C78B C80B H80A 109.5
C78B C80B H80B 109.5
H80A C80B H80B 109.5
C78B C80B H80C 109.5
H80A C80B H80C 109.5
H80B C80B H80C 109.5
C82 C81 N7 116.1(4)
C82 C81 H81A 108.3
N7 C81 H81A 108.3
C82 C81 H81B 108.3
N7 C81 H81B 108.3
H81A C81 H81B 107.4
C83 C82 C81 111.3(5)
C83 C82 H82A 109.4
C81 C82 H82A 109.4
C83 C82 H82B 109.4
C81 C82 H82B 109.4
H82A C82 H82B 108.0
C84 C83 C82 114.0(5)
C84 C83 H83A 108.8
C82 C83 H83A 108.8
C84 C83 H83B 108.8
C82 C83 H83B 108.8
H83A C83 H83B 107.7
C83 C84 H84A 109.5
C83 C84 H84B 109.5
H84A C84 H84B 109.5
C83 C84 H84C 109.5
H84A C84 H84C 109.5
H84B C84 H84C 109.5
C86 C85 N7 115.3(4)
C86 C85 H85A 108.4
N7 C85 H85A 108.4
C86 C85 H85B 108.4
N7 C85 H85B 108.4
H85A C85 H85B 107.5
C87 C86 C85 109.5(4)
C87 C86 H86A 109.8
C85 C86 H86A 109.8
C87 C86 H86B 109.8
C85 C86 H86B 109.8
H86A C86 H86B 108.2
C86 C87 C88 112.1(5)
C86 C87 H87A 109.2
C88 C87 H87A 109.2
C86 C87 H87B 109.2
C88 C87 H87B 109.2
H87A C87 H87B 107.9
C87 C88 H88A 109.5
C87 C88 H88B 109.5
H88A C88 H88B 109.5
C87 C88 H88C 109.5
H88A C88 H88C 109.5
H88B C88 H88C 109.5
C90 C89 N7 115.7(4)
C90 C89 H89A 108.4
N7 C89 H89A 108.4
C90 C89 H89B 108.4
N7 C89 H89B 108.4
H89A C89 H89B 107.4
C91 C90 C89 111.3(5)
C91 C90 H90A 109.4
C89 C90 H90A 109.4
C91 C90 H90B 109.4
C89 C90 H90B 109.4
H90A C90 H90B 108.0
C90 C91 C92 112.7(5)
C90 C91 H91A 109.1
C92 C91 H91A 109.1
C90 C91 H91B 109.1
C92 C91 H91B 109.1
H91A C91 H91B 107.8
C91 C92 H92A 109.5
C91 C92 H92B 109.5
H92A C92 H92B 109.5
C91 C92 H92C 109.5
H92A C92 H92C 109.5
H92B C92 H92C 109.5
C94 C93 N7 116.9(4)
C94 C93 H93A 108.1
N7 C93 H93A 108.1
C94 C93 H93B 108.1
N7 C93 H93B 108.1
H93A C93 H93B 107.3
C93 C94 C95 109.1(5)
C93 C94 H94A 109.9
C95 C94 H94A 109.9
C93 C94 H94B 109.9
C95 C94 H94B 109.9
H94A C94 H94B 108.3
C94 C95 C96 110.6(6)
C94 C95 H95A 109.5
C96 C95 H95A 109.5
C94 C95 H95B 109.5
C96 C95 H95B 109.5
H95A C95 H95B 108.1
C95 C96 H96A 109.5
C95 C96 H96B 109.5
H96A C96 H96B 109.5
C95 C96 H96C 109.5
H96A C96 H96C 109.5
H96B C96 H96C 109.5
C98B C97 N8 116.2(7)
N8 C97 C98A 112.2(8)
C98B C97 H97A 108.2
N8 C97 H97A 108.2
C98B C97 H97B 108.2
N8 C97 H97B 108.2
H97A C97 H97B 107.4
N8 C97 H97C 109.2
C98A C97 H97C 109.2
N8 C97 H97D 109.2
C98A C97 H97D 109.2
H97C C97 H97D 107.9
C97 C98B C99A 111.0(9)
C97 C98B H98A 109.4
C99A C98B H98A 109.4
C97 C98B H98B 109.4
C99A C98B H98B 109.4
H98A C98B H98B 108.0
C1G C99B H99A 109.5
C1G C99B H99B 109.5
H99A C99B H99B 109.5
C1G C99B H99C 109.5
H99A C99B H99C 109.5
H99B C99B H99C 109.5
C99A C1A H1AD 109.5
C99A C1A H1AE 109.5
H1AD C1A H1AE 109.5
C99A C1A H1AF 109.5
H1AD C1A H1AF 109.5
H1AE C1A H1AF 109.5
C102 C101 N8 116.4(5)
C102 C101 H10B 108.2
N8 C101 H10B 108.2
C102 C101 H10C 108.2
N8 C101 H10C 108.2
H10B C101 H10C 107.3
C1E C102 C101 107.4(10)
C101 C102 C8AA 110.2(9)
C1E C102 H10D 110.2
C101 C102 H10D 110.2
C1E C102 H10E 110.2
C101 C102 H10E 110.2
H10D C102 H10E 108.5
C101 C102 H10F 109.6
C8AA C102 H10F 109.6
C101 C102 H10G 109.6
C8AA C102 H10G 109.6
H10F C102 H10G 108.1
C8AA C1C H1CA 109.5
C8AA C1C H1CB 109.5
H1CA C1C H1CB 109.5
C8AA C1C H1CC 109.5
H1CA C1C H1CC 109.5
H1CB C1C H1CC 109.5
C6AA C105 N8 113.6(8)
N8 C105 C1L 114.6(10)
C6AA C105 H10J 108.9
N8 C105 H10J 108.9
C6AA C105 H10K 108.9
N8 C105 H10K 108.9
H10J C105 H10K 107.7
N8 C105 H10H 108.6
C1L C105 H10H 108.6
N8 C105 H10I 108.6
C1L C105 H10I 108.6
H10H C105 H10I 107.6
C19 C6AA C105 112.7(11)
C19 C6AA H6AA 109.1
C105 C6AA H6AA 109.1
C19 C6AA H6AB 109.1
C105 C6AA H6AB 109.1
H6AA C6AA H6AB 107.8
C1K C19 C6AA 111.3(14)
C1K C19 H19A 109.4
C6AA C19 H19A 109.4
C1K C19 H19B 109.4
C6AA C19 H19B 109.4
H19A C19 H19B 108.0
C1J C1D H1DA 109.5
C1J C1D H1DB 109.5
H1DA C1D H1DB 109.5
C1J C1D H1DC 109.5
H1DA C1D H1DC 109.5
H1DB C1D H1DC 109.5
C110 C109 N8 114.9(6)
C110 C109 H10L 108.6
N8 C109 H10L 108.6
C110 C109 H10M 108.6
N8 C109 H10M 108.6
H10L C109 H10M 107.5
C111 C110 C109 111.7(6)
C111 C110 H11D 109.3
C109 C110 H11D 109.3
C111 C110 H11E 109.3
C109 C110 H11E 109.3
H11D C110 H11E 108.0
C110 C111 C112 112.4(7)
C110 C111 H11F 109.1
C112 C111 H11F 109.1
C110 C111 H11G 109.1
C112 C111 H11G 109.1
H11F C111 H11G 107.9
C111 C112 H11H 109.5
C111 C112 H11I 109.5
H11H C112 H11I 109.5
C111 C112 H11J 109.5
H11H C112 H11J 109.5
H11I C112 H11J 109.5
C1 N1 Mo1 171.8(4)
C13 N2 Mo2 175.0(4)
C33 N3 C29 109.5(4)
C33 N3 C37 109.3(4)
C29 N3 C37 110.7(4)
C33 N3 C25 110.8(4)
C29 N3 C25 109.3(4)
C37 N3 C25 107.4(4)
C45 N4 C49 112.1(5)
C45 N4 C53 107.3(4)
C49 N4 C53 110.7(5)
C45 N4 C41 110.1(5)
C49 N4 C41 106.3(4)
C53 N4 C41 110.4(5)
C57 N5 Mo7 173.5(4)
C69A N6 Mo8 171.9(5)
C69B N6 Mo8 177.6(6)
C89 N7 C85 108.6(4)
C89 N7 C81 108.7(4)
C85 N7 C81 111.9(4)
C89 N7 C93 111.1(4)
C85 N7 C93 108.1(4)
C81 N7 C93 108.4(4)
C109 N8 C101 111.9(6)
C109 N8 C105 110.7(6)
C101 N8 C105 107.6(5)
C109 N8 C97 106.8(5)
C101 N8 C97 109.8(5)
C105 N8 C97 110.0(6)
Mo1 O1 Mo2 92.04(11)
Mo1 O1 Mo3 91.17(13)
Mo2 O1 Mo3 91.10(12)
Mo1 O1 Mo5 91.03(12)
Mo2 O1 Mo5 90.46(12)
Mo3 O1 Mo5 177.25(15)
Mo1 O1 Mo6 89.93(10)
Mo2 O1 Mo6 178.01(15)
Mo3 O1 Mo6 89.10(12)
Mo5 O1 Mo6 89.25(11)
Mo1 O1 Mo4 178.07(14)
Mo2 O1 Mo4 89.88(10)
Mo3 O1 Mo4 88.92(12)
Mo5 O1 Mo4 88.83(12)
Mo6 O1 Mo4 88.14(10)
Mo5 O2 Mo1 115.57(17)
Mo1 O3 Mo6 115.24(16)
Mo3 O4 Mo1 114.81(17)
Mo2 O5 Mo1 112.68(16)
Mo4 O6 Mo3 117.69(17)
Mo4 O7 Mo2 115.58(15)
Mo3 O8 Mo2 115.11(17)
Mo5 O9 Mo6 118.29(17)
Mo6 O12 Mo4 118.26(17)
Mo5 O14 Mo4 117.88(17)
Mo6 O15 Mo3 118.27(18)
Mo2 O16 Mo5 114.63(17)
Mo7 O18 Mo8 92.03(12)
Mo7 O18 Mo11 90.55(13)
Mo8 O18 Mo11 90.92(12)
Mo7 O18 Mo9 91.54(13)
Mo8 O18 Mo9 91.03(12)
Mo11 O18 Mo9 177.09(16)
Mo7 O18 Mo12 90.05(11)
Mo8 O18 Mo12 177.92(15)
Mo11 O18 Mo12 88.95(12)
Mo9 O18 Mo12 89.03(12)
Mo7 O18 Mo10 177.93(15)
Mo8 O18 Mo10 89.93(10)
Mo11 O18 Mo10 88.75(12)
Mo9 O18 Mo10 89.10(12)
Mo12 O18 Mo10 87.99(11)
Mo9 O19 Mo7 115.07(18)
Mo7 O20 Mo11 114.79(18)
Mo12 O21 Mo7 115.40(16)
Mo8 O22 Mo7 112.41(16)
Mo10 O23 Mo8 115.88(16)
Mo10 O24 Mo9 118.36(18)
Mo12 O25 Mo9 118.35(18)
Mo11 O26 Mo10 117.93(18)
Mo12 O27 Mo10 118.17(17)
Mo8 O28 Mo11 115.17(18)
Mo11 O30 Mo12 117.69(18)
Mo9 O33 Mo8 115.50(18)
N1 Mo1 O3 103.63(16)
N1 Mo1 O2 102.04(19)
O3 Mo1 O2 87.94(16)
N1 Mo1 O5 100.09(16)
O3 Mo1 O5 156.28(14)
O2 Mo1 O5 86.83(15)
N1 Mo1 O4 102.05(18)
O3 Mo1 O4 88.42(16)
O2 Mo1 O4 155.83(13)
O5 Mo1 O4 86.96(15)
N1 Mo1 O1 177.10(15)
O3 Mo1 O1 79.27(12)
O2 Mo1 O1 77.85(14)
O5 Mo1 O1 77.01(12)
O4 Mo1 O1 77.99(14)
N1 Mo1 Mo2 133.09(13)
O3 Mo1 Mo2 123.22(10)
O2 Mo1 Mo2 79.17(11)
O5 Mo1 Mo2 33.08(10)
O4 Mo1 Mo2 82.91(11)
O1 Mo1 Mo2 44.01(8)
N2 Mo2 O5 103.45(16)
N2 Mo2 O16 103.13(18)
O5 Mo2 O16 91.82(16)
N2 Mo2 O7 100.14(16)
O5 Mo2 O7 155.69(13)
O16 Mo2 O7 88.46(15)
N2 Mo2 O8 100.56(18)
O5 Mo2 O8 86.60(16)
O16 Mo2 O8 155.96(13)
O7 Mo2 O8 83.39(15)
N2 Mo2 O1 176.77(17)
O5 Mo2 O1 78.11(13)
O16 Mo2 O1 79.55(13)
O7 Mo2 O1 78.04(12)
O8 Mo2 O1 76.64(13)
N2 Mo2 Mo1 137.69(13)
O5 Mo2 Mo1 34.24(10)
O16 Mo2 Mo1 83.50(11)
O7 Mo2 Mo1 121.96(9)
O8 Mo2 Mo1 81.76(11)
O1 Mo2 Mo1 43.95(8)
O17 Mo3 O8 106.73(18)
O17 Mo3 O4 103.98(18)
O8 Mo3 O4 90.69(15)
O17 Mo3 O6 102.68(18)
O8 Mo3 O6 89.24(15)
O4 Mo3 O6 152.15(14)
O17 Mo3 O15 100.84(18)
O8 Mo3 O15 152.40(15)
O4 Mo3 O15 83.86(14)
O6 Mo3 O15 83.41(14)
O17 Mo3 O1 176.13(15)
O8 Mo3 O1 77.13(14)
O4 Mo3 O1 76.01(14)
O6 Mo3 O1 76.84(14)
O15 Mo3 O1 75.29(13)
O13 Mo4 O7 104.14(15)
O13 Mo4 O14 104.58(17)
O7 Mo4 O14 88.13(16)
O13 Mo4 O6 102.75(17)
O7 Mo4 O6 88.66(15)
O14 Mo4 O6 152.43(14)
O13 Mo4 O12 103.33(15)
O7 Mo4 O12 152.53(14)
O14 Mo4 O12 85.24(15)
O6 Mo4 O12 85.09(16)
O13 Mo4 O1 178.94(15)
O7 Mo4 O1 76.38(12)
O14 Mo4 O1 76.33(14)
O6 Mo4 O1 76.30(13)
O12 Mo4 O1 76.15(12)
O10 Mo5 O9 105.45(18)
O10 Mo5 O2 104.32(18)
O9 Mo5 O2 88.63(15)
O10 Mo5 O14 103.31(18)
O9 Mo5 O14 88.37(15)
O2 Mo5 O14 152.00(14)
O10 Mo5 O16 101.81(17)
O9 Mo5 O16 152.74(15)
O2 Mo5 O16 85.17(14)
O14 Mo5 O16 84.86(14)
O10 Mo5 O1 177.14(15)
O9 Mo5 O1 77.40(14)
O2 Mo5 O1 75.26(14)
O14 Mo5 O1 76.92(14)
O16 Mo5 O1 75.35(13)
O11 Mo6 O15 104.56(18)
O11 Mo6 O12 102.58(16)
O15 Mo6 O12 90.11(16)
O11 Mo6 O3 104.52(16)
O15 Mo6 O3 88.83(16)
O12 Mo6 O3 152.25(14)
O11 Mo6 O9 103.18(18)
O15 Mo6 O9 152.24(14)
O12 Mo6 O9 84.90(16)
O3 Mo6 O9 83.25(16)
O11 Mo6 O1 178.17(16)
O15 Mo6 O1 77.27(14)
O12 Mo6 O1 77.32(12)
O3 Mo6 O1 75.41(12)
O9 Mo6 O1 75.00(13)
N5 Mo7 O20 103.34(19)
N5 Mo7 O21 102.23(17)
O20 Mo7 O21 89.40(16)
N5 Mo7 O22 101.39(17)
O20 Mo7 O22 90.23(16)
O21 Mo7 O22 155.81(14)
N5 Mo7 O19 100.29(19)
O20 Mo7 O19 156.37(14)
O21 Mo7 O19 85.33(16)
O22 Mo7 O19 85.37(16)
N5 Mo7 O18 177.16(17)
O20 Mo7 O18 79.24(14)
O21 Mo7 O18 78.88(13)
O22 Mo7 O18 77.29(13)
O19 Mo7 O18 77.14(14)
N5 Mo7 Mo8 134.82(14)
O20 Mo7 Mo8 80.80(11)
O21 Mo7 Mo8 122.90(10)
O22 Mo7 Mo8 33.52(10)
O19 Mo7 Mo8 82.80(11)
O18 Mo7 Mo8 44.03(8)
N6 Mo8 O28 103.25(19)
N6 Mo8 O22 103.24(17)
O28 Mo8 O22 91.20(16)
N6 Mo8 O23 100.68(17)
O28 Mo8 O23 88.88(16)
O22 Mo8 O23 155.39(14)
N6 Mo8 O33 100.99(19)
O28 Mo8 O33 155.61(14)
O22 Mo8 O33 85.90(16)
O23 Mo8 O33 83.96(16)
N6 Mo8 O18 177.39(18)
O28 Mo8 O18 79.09(14)
O22 Mo8 O18 77.76(13)
O23 Mo8 O18 78.10(13)
O33 Mo8 O18 76.62(14)
N6 Mo8 Mo7 137.22(14)
O28 Mo8 Mo7 81.29(11)
O22 Mo8 Mo7 34.08(10)
O23 Mo8 Mo7 122.04(10)
O33 Mo8 Mo7 82.85(11)
O18 Mo8 Mo7 43.95(8)
O32 Mo9 O33 106.23(19)
O32 Mo9 O19 105.05(19)
O33 Mo9 O19 92.74(16)
O32 Mo9 O24 102.79(19)
O33 Mo9 O24 87.07(16)
O19 Mo9 O24 151.02(15)
O32 Mo9 O25 101.54(19)
O33 Mo9 O25 151.69(15)
O19 Mo9 O25 85.23(15)
O24 Mo9 O25 81.50(15)
O32 Mo9 O18 176.62(17)
O33 Mo9 O18 76.75(14)
O19 Mo9 O18 76.18(14)
O24 Mo9 O18 75.58(14)
O25 Mo9 O18 75.34(14)
O34 Mo10 O23 104.31(16)
O34 Mo10 O24 103.88(18)
O23 Mo10 O24 89.85(16)
O34 Mo10 O27 103.10(16)
O23 Mo10 O27 152.30(14)
O24 Mo10 O27 87.38(16)
O34 Mo10 O26 103.76(18)
O23 Mo10 O26 85.78(16)
O24 Mo10 O26 152.25(14)
O27 Mo10 O26 83.99(15)
O34 Mo10 O18 179.20(16)
O23 Mo10 O18 76.09(13)
O24 Mo10 O18 76.79(14)
O27 Mo10 O18 76.45(13)
O26 Mo10 O18 75.55(14)
O29 Mo11 O30 105.31(18)
O29 Mo11 O26 103.61(19)
O30 Mo11 O26 90.63(16)
O29 Mo11 O20 103.29(19)
O30 Mo11 O20 87.16(15)
O26 Mo11 O20 152.62(15)
O29 Mo11 O28 101.96(18)
O30 Mo11 O28 152.54(15)
O26 Mo11 O28 86.09(15)
O20 Mo11 O28 83.47(14)
O29 Mo11 O18 176.46(17)
O30 Mo11 O18 77.91(14)
O26 Mo11 O18 77.64(14)
O20 Mo11 O18 75.21(14)
O28 Mo11 O18 74.75(14)
O31 Mo12 O25 104.11(18)
O31 Mo12 O27 102.80(17)
O25 Mo12 O27 89.74(16)
O31 Mo12 O21 104.43(16)
O25 Mo12 O21 89.42(17)
O27 Mo12 O21 152.10(14)
O31 Mo12 O30 103.36(18)
O25 Mo12 O30 152.53(15)
O27 Mo12 O30 84.18(16)
O21 Mo12 O30 83.81(16)
O31 Mo12 O18 178.62(16)
O25 Mo12 O18 77.26(14)
O27 Mo12 O18 76.97(13)
O21 Mo12 O18 75.66(13)
O30 Mo12 O18 75.27(13)
C9AA C1E C102 104.9(16)
C9AA C1E H1EA 110.8
C102 C1E H1EA 110.8
C9AA C1E H1EB 110.8
C102 C1E H1EB 110.8
H1EA C1E H1EB 108.8
C1G C98A C97 117.7(14)
C1G C98A H98C 107.9
C97 C98A H98C 107.9
C1G C98A H98D 107.9
C97 C98A H98D 107.9
H98C C98A H98D 107.2
C1A C99A C98B 113.0(10)
C1A C99A H99D 109.0
C98B C99A H99D 109.0
C1A C99A H99E 109.0
C98B C99A H99E 109.0
H99D C99A H99E 107.8
C99B C1G C98A 99.6(15)
C99B C1G H1GA 111.9
C98A C1G H1GA 111.9
C99B C1G H1GB 111.9
C98A C1G H1GB 111.9
H1GA C1G H1GB 109.6
C73A C72A C71A 120.0
C73A C72A Br2 119.2(4)
C71A C72A Br2 120.7(4)
C74B C73A C72A 120.0
C74B C73A H73A 120.0
C72A C73A H73A 120.0
C69A C74B C73A 120.0
C69A C74B C75B 119.6(7)
C73A C74B C75B 120.3(7)
N6 C69A C74B 120.8(6)
N6 C69A C70A 118.6(6)
C74B C69A C70A 120.0
C71A C70A C69A 120.0
C71A C70A C78A 121.6(8)
C69A C70A C78A 118.2(8)
C70A C71A C72A 120.0
C70A C71A H71A 120.0
C72A C71A H71A 120.0
C74A C75A C77 110.7(10)
C74A C75A C76A 107.9(10)
C77 C75A C76A 115.9(11)
C74A C75A H75A 107.3
C77 C75A H75A 107.3
C76A C75A H75A 107.3
C75A C76A H76D 109.5
C75A C76A H76E 109.5
H76D C76A H76E 109.5
C75A C76A H76F 109.5
H76D C76A H76F 109.5
H76E C76A H76F 109.5
C75B C0AA H0AA 109.5
C75B C0AA H0AB 109.5
H0AA C0AA H0AB 109.5
C75B C0AA H0AC 109.5
H0AA C0AA H0AC 109.5
H0AB C0AA H0AC 109.5
C1H C1I C5AA 120.0
C1H C1I Br4A 105.9(6)
C5AA C1I Br4A 134.0(6)
C2A C1H C1I 120.0
C2A C1H H1H 120.0
C1I C1H H1H 120.0
C1H C2A C1 120.0
C1H C2A C10 121.6(5)
C1 C2A C10 118.0(6)
N1 C1 C2A 119.7(4)
N1 C1 C6B 119.0(4)
C2A C1 C6B 120.0
N1 C1 C2B 119.8(4)
C6B C1 C2B 121.0(5)
C5 C6B C1 119.4(5)
C1 C6B C5AA 120.0
C5 C6B C7 120.2(5)
C1 C6B C7 120.4(4)
C5AA C6B C7 116.5(5)
C6B C5AA C1I 120.0
C6B C5AA H5AA 120.0
C1I C5AA H5AA 120.0
C1L C1J C1D 113(2)
C1L C1J H1JA 108.9
C1D C1J H1JA 108.9
C1L C1J H1JB 109.0
C1D C1J H1JB 109.0
H1JA C1J H1JB 107.8
C19 C1K H1KA 109.5
C19 C1K H1KB 109.5
H1KA C1K H1KB 109.5
C19 C1K H1KC 109.5
H1KA C1K H1KC 109.5
H1KB C1K H1KC 109.5
C1J C1L C105 108.8(17)
C1J C1L H1LA 109.9
C105 C1L H1LA 109.9
C1J C1L H1LB 109.9
C105 C1L H1LB 109.9
H1LA C1L H1LB 108.3
C15 C12 CNT4 120.0
C15 C12 Br3A 124.8(10)
CNT4 C12 Br3A 115.2(10)
C12 C15 C58B 120.0
C12 C15 H15 120.0
C58B C15 H15 120.0
C15 C58B C57 120.0
C15 C58B C66 125.4(7)
C57 C58B C66 114.4(7)
C62A C57 C58B 120.0
C62A C57 N5 116.3(6)
C58B C57 N5 121.3(6)
N5 C57 C62B 120.3(5)
N5 C57 C58A 117.1(5)
C62B C57 C58A 122.6(5)
C57 C62A CNT4 120.0
C57 C62A C63 125.5(8)
CNT4 C62A C63 113.7(7)
C62A CNT4 C12 120.0
C62A CNT4 HNT4 120.0
C12 CNT4 HNT4 120.0
C57 C62B C61 117.1(6)
C57 C62B C63 119.6(5)
C61 C62B C63 123.3(6)
C80A C78A C79A 108.8(14)
C80A C78A C70A 103.8(11)
C79A C78A C70A 117.3(13)
C80A C78A H78A 108.9
C79A C78A H78A 108.9
C70A C78A H78A 108.9
C78A C80A H80D 109.5
C78A C80A H80E 109.5
H80D C80A H80E 109.5
C78A C80A H80F 109.5
H80D C80A H80F 109.5
H80E C80A H80F 109.5
C78A C79A H79D 109.5
C78A C79A H79E 109.5
H79D C79A H79E 109.5
C78A C79A H79F 109.5
H79D C79A H79F 109.5
H79E C79A H79F 109.5
C1C C8AA C102 109.1(14)
C1C C8AA H8AA 109.9
C102 C8AA H8AA 109.9
C1C C8AA H8AB 109.9
C102 C8AA H8AB 109.9
H8AA C8AA H8AB 108.3
C1E C9AA H9AA 109.5
C1E C9AA H9AB 109.5
H9AA C9AA H9AB 109.5
C1E C9AA H9AC 109.5
H9AA C9AA H9AC 109.5
H9AB C9AA H9AC 109.5
C59 C58A C57 117.9(6)
C59 C58A C66 120.3(6)
C57 C58A C66 121.7(6)
C51B C0BA H0BA 109.5
C51B C0BA H0BB 109.5
H0BA C0BA H0BB 109.5
C51B C0BA H0BC 109.5
H0BA C0BA H0BC 109.5
H0BB C0BA H0BC 109.5
C50 C51A C52 113.3(8)
C50 C51A H51C 108.9
C52 C51A H51C 108.9
C50 C51A H51D 108.9
C52 C51A H51D 108.9
H51C C51A H51D 107.7

loop_
_geom_bond_atom_site_label_1
_geom_bond_atom_site_label_2
_geom_bond_distance
C2B C3 1.374(8)
C2B C1 1.399(7)
C2B C10 1.544(9)
C3 C4 1.388(8)
C3 H3 0.9300
C4 C5 1.368(8)
C4 Br4 1.890(6)
C5 C6B 1.383(8)
C5 H5 0.9300
C7 C9 1.492(9)
C7 C8 1.505(10)
C7 C6B 1.554(8)
C7 H7 0.9800
C8 H8A 0.9600
C8 H8B 0.9600
C8 H8C 0.9600
C9 H9A 0.9600
C9 H9B 0.9600
C9 H9C 0.9600
C10 C11 1.505(10)
C10 C1AA 1.515(8)
C10 C2A 1.567(9)
C10 H10 0.9800
C10 H10A 0.9800
C11 H11A 0.9600
C11 H11B 0.9600
C11 H11C 0.9600
C1AA H1AA 0.9600
C1AA H1AB 0.9600
C1AA H1AC 0.9600
C13 C14 1.385(7)
C13 N2 1.387(6)
C13 C18 1.393(7)
C14 C7AA 1.400(7)
C14 C22 1.562(8)
C7AA C16 1.338(8)
C7AA H7AA 0.9300
C16 C17 1.372(8)
C16 Br0A 1.910(5)
C16 Br1 2.181(12)
C17 C18 1.399(7)
C17 H17 0.9300
C18 C2AA 1.537(8)
C2AA C3AA 1.504(9)
C2AA C21 1.545(8)
C2AA H2AA 0.9800
C3AA H3AA 0.9600
C3AA H3AB 0.9600
C3AA H3AC 0.9600
C21 H21A 0.9600
C21 H21B 0.9600
C21 H21C 0.9600
C22 C23 1.498(9)
C22 C24 1.542(8)
C22 H22 0.9800
C23 H23A 0.9600
C23 H23B 0.9600
C23 H23C 0.9600
C24 H24A 0.9600
C24 H24B 0.9600
C24 H24C 0.9600
C25 C26 1.513(8)
C25 N3 1.535(6)
C25 H25A 0.9700
C25 H25B 0.9700
C26 C27 1.514(8)
C26 H26A 0.9700
C26 H26B 0.9700
C27 C28 1.539(9)
C27 H27A 0.9700
C27 H27B 0.9700
C28 H28A 0.9600
C28 H28B 0.9600
C28 H28C 0.9600
C29 C30 1.516(7)
C29 N3 1.517(7)
C29 H29A 0.9700
C29 H29B 0.9700
C30 C4AA 1.513(8)
C30 H30A 0.9700
C30 H30B 0.9700
C33 N3 1.509(7)
C33 C34 1.514(8)
C33 H33A 0.9700
C33 H33B 0.9700
C34 C35 1.524(8)
C34 H34A 0.9700
C34 H34B 0.9700
C35 C36 1.522(9)
C35 H35A 0.9700
C35 H35B 0.9700
C40 C39 1.534(7)
C40 H40A 0.9600
C40 H40B 0.9600
C40 H40C 0.9600
C41 C42 1.514(8)
C41 N4 1.530(8)
C41 H41A 0.9700
C41 H41B 0.9700
C42 C43 1.504(9)
C42 H42A 0.9700
C42 H42B 0.9700
C43 C44 1.448(9)
C43 H43A 0.9700
C43 H43B 0.9700
C4AA C32 1.455(9)
C4AA H4AA 0.9700
C4AA H4AB 0.9700
C32 H32A 0.9600
C32 H32B 0.9600
C32 H32C 0.9600
C36 H36A 0.9600
C36 H36B 0.9600
C36 H36C 0.9600
C37 C38 1.514(7)
C37 N3 1.529(6)
C37 H37A 0.9700
C37 H37B 0.9700
C38 C39 1.521(7)
C38 H38A 0.9700
C38 H38B 0.9700
C39 H39A 0.9700
C39 H39B 0.9700
C44 H44A 0.9600
C44 H44B 0.9600
C44 H44C 0.9600
C45 N4 1.513(7)
C45 C46 1.517(9)
C45 H45A 0.9700
C45 H45B 0.9700
C46 C47 1.528(9)
C46 H46A 0.9700
C46 H46B 0.9700
C47 C48 1.472(11)
C47 H47A 0.9700
C47 H47B 0.9700
C48 H48A 0.9600
C48 H48B 0.9600
C48 H48C 0.9600
C49 N4 1.516(8)
C49 C50 1.525(9)
C49 H49A 0.9700
C49 H49B 0.9700
C50 C51B 1.521(17)
C50 C51A 1.526(10)
C50 H50C 0.9700
C50 H50D 0.9700
C50 H50A 0.9700
C50 H50B 0.9700
C51B C0BA 1.508(18)
C51B H51A 0.9700
C51B H51B 0.9700
C52 C51A 1.544(10)
C52 H52A 0.9600
C52 H52B 0.9600
C52 H52C 0.9600
C53 N4 1.519(8)
C53 C54 1.519(9)
C53 H53A 0.9700
C53 H53B 0.9700
C54 C55 1.525(10)
C54 H54A 0.9700
C54 H54B 0.9700
C55 C56 1.491(11)
C55 H55A 0.9700
C55 H55B 0.9700
C56 H56A 0.9600
C56 H56B 0.9600
C56 H56C 0.9600
C59 C58A 1.398(9)
C59 C60 1.399(9)
C59 H59 0.9300
C60 C61 1.372(9)
C60 Br3 1.897(6)
C61 C62B 1.403(9)
C61 H61 0.9300
C63 C62A 1.443(12)
C63 C62B 1.517(9)
C63 C65 1.524(9)
C63 C64 1.529(11)
C63 H63A 0.9800
C63 H63 0.9800
C64 H64A 0.9600
C64 H64B 0.9600
C64 H64C 0.9600
C65 H65A 0.9600
C65 H65B 0.9600
C65 H65C 0.9600
C66 C58A 1.507(9)
C66 C67 1.520(9)
C66 C68 1.523(8)
C66 C58B 1.673(12)
C66 H66A 0.9800
C66 H66 0.9800
C67 H67A 0.9600
C67 H67B 0.9600
C67 H67C 0.9600
C68 H68A 0.9600
C68 H68B 0.9600
C68 H68C 0.9600
C72B C73B 1.3900
C72B C71B 1.3900
C72B Br2A 1.889(5)
C73B C74A 1.3900
C73B H73B 0.9300
C74A C69B 1.3900
C74A C75A 1.559(15)
C69B C70B 1.3900
C69B N6 1.459(6)
C70B C71B 1.3900
C70B C78B 1.549(12)
C71B H71B 0.9300
C75B C76B 1.553(11)
C75B C0AA 1.561(12)
C75B C74B 1.602(15)
C75B H75B 0.9800
C76B H76A 0.9600
C76B H76B 0.9600
C76B H76C 0.9600
C77 C75A 1.578(10)
C77 H77A 0.9600
C77 H77B 0.9600
C77 H77C 0.9600
C78B C80B 1.498(13)
C78B C79B 1.526(13)
C78B H78B 0.9800
C79B H79A 0.9600
C79B H79B 0.9600
C79B H79C 0.9600
C80B H80A 0.9600
C80B H80B 0.9600
C80B H80C 0.9600
C81 C82 1.517(7)
C81 N7 1.532(6)
C81 H81A 0.9700
C81 H81B 0.9700
C82 C83 1.515(8)
C82 H82A 0.9700
C82 H82B 0.9700
C83 C84 1.500(8)
C83 H83A 0.9700
C83 H83B 0.9700
C84 H84A 0.9600
C84 H84B 0.9600
C84 H84C 0.9600
C85 C86 1.522(7)
C85 N7 1.529(6)
C85 H85A 0.9700
C85 H85B 0.9700
C86 C87 1.510(7)
C86 H86A 0.9700
C86 H86B 0.9700
C87 C88 1.524(7)
C87 H87A 0.9700
C87 H87B 0.9700
C88 H88A 0.9600
C88 H88B 0.9600
C88 H88C 0.9600
C89 C90 1.512(7)
C89 N7 1.519(6)
C89 H89A 0.9700
C89 H89B 0.9700
C90 C91 1.499(8)
C90 H90A 0.9700
C90 H90B 0.9700
C91 C92 1.512(9)
C91 H91A 0.9700
C91 H91B 0.9700
C92 H92A 0.9600
C92 H92B 0.9600
C92 H92C 0.9600
C93 C94 1.512(7)
C93 N7 1.533(6)
C93 H93A 0.9700
C93 H93B 0.9700
C94 C95 1.532(8)
C94 H94A 0.9700
C94 H94B 0.9700
C95 C96 1.531(9)
C95 H95A 0.9700
C95 H95B 0.9700
C96 H96A 0.9600
C96 H96B 0.9600
C96 H96C 0.9600
C97 C98B 1.496(10)
C97 N8 1.548(8)
C97 C98A 1.559(12)
C97 H97A 0.9700
C97 H97B 0.9700
C97 H97C 0.9700
C97 H97D 0.9700
C98B C99A 1.506(11)
C98B H98A 0.9700
C98B H98B 0.9700
C99B C1G 1.504(14)
C99B H99A 0.9600
C99B H99B 0.9600
C99B H99C 0.9600
C1A C99A 1.496(11)
C1A H1AD 0.9600
C1A H1AE 0.9600
C1A H1AF 0.9600
C101 C102 1.512(10)
C101 N8 1.514(8)
C101 H10B 0.9700
C101 H10C 0.9700
C102 C1E 1.43(2)
C102 C8AA 1.67(2)
C102 H10D 0.9700
C102 H10E 0.9700
C102 H10F 0.9700
C102 H10G 0.9700
C1C C8AA 1.40(3)
C1C H1CA 0.9600
C1C H1CB 0.9600
C1C H1CC 0.9600
C105 C6AA 1.532(16)
C105 N8 1.533(9)
C105 C1L 1.56(2)
C105 H10J 0.9700
C105 H10K 0.9700
C105 H10H 0.9700
C105 H10I 0.9700
C6AA C19 1.51(2)
C6AA H6AA 0.9700
C6AA H6AB 0.9700
C19 C1K 1.48(2)
C19 H19A 0.9700
C19 H19B 0.9700
C1D C1J 1.51(3)
C1D H1DA 0.9600
C1D H1DB 0.9600
C1D H1DC 0.9600
C109 C110 1.508(9)
C109 N8 1.511(8)
C109 H10L 0.9700
C109 H10M 0.9700
C110 C111 1.486(10)
C110 H11D 0.9700
C110 H11E 0.9700
C111 C112 1.554(11)
C111 H11F 0.9700
C111 H11G 0.9700
C112 H11H 0.9600
C112 H11I 0.9600
C112 H11J 0.9600
Br3A C12 1.863(7)
Br4A C1I 1.952(5)
N1 C1 1.383(6)
N1 Mo1 1.740(4)
N2 Mo2 1.742(4)
N5 C57 1.392(6)
N5 Mo7 1.737(4)
N6 C69A 1.334(6)
N6 Mo8 1.737(4)
O1 Mo1 2.225(3)
O1 Mo2 2.228(3)
O1 Mo3 2.354(3)
O1 Mo5 2.355(3)
O1 Mo6 2.371(3)
O1 Mo4 2.376(3)
O2 Mo5 1.916(3)
O2 Mo1 1.948(4)
O3 Mo1 1.918(3)
O3 Mo6 1.930(3)
O4 Mo3 1.911(3)
O4 Mo1 1.973(4)
O5 Mo2 1.896(3)
O5 Mo1 1.954(3)
O6 Mo4 1.935(4)
O6 Mo3 1.936(3)
O7 Mo4 1.869(3)
O7 Mo2 1.977(3)
O8 Mo3 1.843(3)
O8 Mo2 2.033(4)
O9 Mo5 1.877(3)
O9 Mo6 1.991(4)
O10 Mo5 1.688(4)
O11 Mo6 1.689(3)
O12 Mo6 1.894(3)
O12 Mo4 1.953(3)
O13 Mo4 1.690(3)
O14 Mo5 1.931(3)
O14 Mo4 1.935(4)
O15 Mo6 1.863(4)
O15 Mo3 1.998(3)
O16 Mo2 1.907(4)
O16 Mo5 1.961(3)
O17 Mo3 1.690(4)
O18 Mo7 2.225(3)
O18 Mo8 2.228(3)
O18 Mo11 2.354(3)
O18 Mo9 2.358(3)
O18 Mo12 2.375(3)
O18 Mo10 2.376(3)
O19 Mo9 1.886(3)
O19 Mo7 2.007(4)
O20 Mo7 1.910(4)
O20 Mo11 1.954(3)
O21 Mo12 1.912(3)
O21 Mo7 1.939(3)
O22 Mo8 1.914(3)
O22 Mo7 1.942(3)
O23 Mo10 1.876(3)
O23 Mo8 1.965(3)
O24 Mo10 1.886(4)
O24 Mo9 1.980(4)
O25 Mo12 1.865(4)
O25 Mo9 1.997(4)
O26 Mo11 1.887(3)
O26 Mo10 1.973(4)
O27 Mo12 1.909(3)
O27 Mo10 1.937(3)
O28 Mo8 1.902(4)
O28 Mo11 1.968(3)
O29 Mo11 1.691(4)
O30 Mo11 1.876(4)
O30 Mo12 1.995(4)
O31 Mo12 1.686(3)
O32 Mo9 1.697(4)
O33 Mo9 1.846(4)
O33 Mo8 2.023(4)
O34 Mo10 1.689(4)
Mo1 Mo2 3.2046(10)
Mo7 Mo8 3.2040(11)
Br2 C72A 1.867(5)
C1E C9AA 1.41(3)
C1E H1EA 0.9700
C1E H1EB 0.9700
C98A C1G 1.551(14)
C98A H98C 0.9700
C98A H98D 0.9700
C99A H99D 0.9700
C99A H99E 0.9700
C1G H1GA 0.9700
C1G H1GB 0.9700
C72A C73A 1.3900
C72A C71A 1.3900
C73A C74B 1.3900
C73A H73A 0.9300
C74B C69A 1.3900
C69A C70A 1.3900
C70A C71A 1.3900
C70A C78A 1.586(12)
C71A H71A 0.9300
C75A C76A 1.579(11)
C75A H75A 0.9800
C76A H76D 0.9600
C76A H76E 0.9600
C76A H76F 0.9600
C0AA H0AA 0.9600
C0AA H0AB 0.9600
C0AA H0AC 0.9600
C1I C1H 1.3900
C1I C5AA 1.3900
C1H C2A 1.3900
C1H H1H 0.9300
C2A C1 1.3900
C1 C6B 1.3900
C6B C5AA 1.3900
C5AA H5AA 0.9300
C1J C1L 1.46(3)
C1J H1JA 0.9700
C1J H1JB 0.9700
C1K H1KA 0.9600
C1K H1KB 0.9600
C1K H1KC 0.9600
C1L H1LA 0.9700
C1L H1LB 0.9700
C12 C15 1.3900
C12 CNT4 1.3900
C15 C58B 1.3900
C15 H15 0.9300
C58B C57 1.3900
C57 C62A 1.3900
C57 C62B 1.397(8)
C57 C58A 1.444(9)
C62A CNT4 1.3900
CNT4 HNT4 0.9300
C78A C80A 1.501(13)
C78A C79A 1.523(13)
C78A H78A 0.9800
C80A H80D 0.9600
C80A H80E 0.9600
C80A H80F 0.9600
C79A H79D 0.9600
C79A H79E 0.9600
C79A H79F 0.9600
C8AA H8AA 0.9700
C8AA H8AB 0.9700
C9AA H9AA 0.9600
C9AA H9AB 0.9600
C9AA H9AC 0.9600
C0BA H0BA 0.9600
C0BA H0BB 0.9600
C0BA H0BC 0.9600
C51A H51C 0.9700
C51A H51D 0.9700

loop_
_geom_torsion_atom_site_label_1
_geom_torsion_atom_site_label_2
_geom_torsion_atom_site_label_3
_geom_torsion_atom_site_label_4
_geom_torsion
C1 C2B C3 C4 0.4(11)
C10 C2B C3 C4 175.3(7)
C2B C3 C4 C5 -1.6(12)
C2B C3 C4 Br4 179.0(6)
C3 C4 C5 C6B -0.8(12)
Br4 C4 C5 C6B 178.6(5)
C3 C2B C10 C11 -111.2(8)
C1 C2B C10 C11 63.7(8)
C3 C2B C10 C1AA 14.5(10)
C1 C2B C10 C1AA -170.6(6)
N2 C13 C14 C7AA -175.6(5)
C18 C13 C14 C7AA -3.0(9)
N2 C13 C14 C22 7.6(8)
C18 C13 C14 C22 -179.7(6)
C13 C14 C7AA C16 1.5(9)
C22 C14 C7AA C16 178.2(6)
C14 C7AA C16 C17 -0.7(10)
C14 C7AA C16 Br0A 176.7(5)
C14 C7AA C16 Br1 -148.5(6)
C7AA C16 C17 C18 1.2(10)
Br0A C16 C17 C18 -176.3(5)
Br1 C16 C17 C18 157.8(6)
C14 C13 C18 C17 3.5(9)
N2 C13 C18 C17 176.1(5)
C14 C13 C18 C2AA 179.5(6)
N2 C13 C18 C2AA -7.8(8)
C16 C17 C18 C13 -2.5(9)
C16 C17 C18 C2AA -178.4(6)
C13 C18 C2AA C3AA -70.7(7)
C17 C18 C2AA C3AA 105.1(7)
C13 C18 C2AA C21 166.0(6)
C17 C18 C2AA C21 -18.1(9)
C13 C14 C22 C23 -88.7(7)
C7AA C14 C22 C23 94.8(7)
C13 C14 C22 C24 146.0(6)
C7AA C14 C22 C24 -30.6(9)
N3 C25 C26 C27 -171.9(6)
C25 C26 C27 C28 178.0(6)
N3 C29 C30 C4AA -161.9(4)
N3 C33 C34 C35 -172.9(5)
C33 C34 C35 C36 176.7(6)
N4 C41 C42 C43 -171.3(6)
C41 C42 C43 C44 -175.6(7)
C29 C30 C4AA C32 80.7(7)
N3 C37 C38 C39 177.5(4)
C37 C38 C39 C40 180.0(5)
N4 C45 C46 C47 178.5(6)
C45 C46 C47 C48 -69.2(9)
N4 C49 C50 C51B 157(2)
N4 C49 C50 C51A -177.2(7)
C49 C50 C51B C0BA -54(6)
N4 C53 C54 C55 -158.9(7)
C53 C54 C55 C56 75.1(9)
C58A C59 C60 C61 0.9(11)
C58A C59 C60 Br3 178.6(5)
C59 C60 C61 C62B -2.5(12)
Br3 C60 C61 C62B 179.8(6)
C71B C72B C73B C74A 0.0
Br2A C72B C73B C74A 175.0(6)
C72B C73B C74A C69B 0.0
C72B C73B C74A C75A 170.1(10)
C73B C74A C69B C70B 0.0
C75A C74A C69B C70B -170.4(9)
C73B C74A C69B N6 -179.3(9)
C75A C74A C69B N6 10.4(9)
C74A C69B C70B C71B 0.0
N6 C69B C70B C71B 179.3(9)
C74A C69B C70B C78B -178.9(11)
N6 C69B C70B C78B 0.3(10)
C69B C70B C71B C72B 0.0
C78B C70B C71B C72B 179.0(10)
C73B C72B C71B C70B 0.0
Br2A C72B C71B C70B -174.8(7)
C69B C70B C78B C80B 80.8(14)
C71B C70B C78B C80B -98.1(13)
C69B C70B C78B C79B -155.5(11)
C71B C70B C78B C79B 25.6(16)
N7 C81 C82 C83 -162.4(4)
C81 C82 C83 C84 78.3(6)
N7 C85 C86 C87 173.4(4)
C85 C86 C87 C88 -179.3(4)
N7 C89 C90 C91 -173.8(5)
C89 C90 C91 C92 177.8(6)
N7 C93 C94 C95 -169.5(5)
C93 C94 C95 C96 -176.3(6)
N8 C97 C98B C99A -173.5(9)
N8 C101 C102 C1E 161.4(10)
N8 C101 C102 C8AA -178.4(8)
N8 C105 C6AA C19 -169.0(11)
C105 C6AA C19 C1K 76.4(17)
N8 C109 C110 C111 -177.9(7)
C109 C110 C111 C112 -65.3(10)
C34 C33 N3 C29 -175.0(4)
C34 C33 N3 C37 63.6(6)
C34 C33 N3 C25 -54.5(6)
C30 C29 N3 C33 -62.1(5)
C30 C29 N3 C37 58.4(6)
C30 C29 N3 C25 176.4(4)
C38 C37 N3 C33 171.6(4)
C38 C37 N3 C29 51.0(6)
C38 C37 N3 C25 -68.2(6)
C26 C25 N3 C33 -52.8(7)
C26 C25 N3 C29 67.9(6)
C26 C25 N3 C37 -172.0(5)
C46 C45 N4 C49 53.8(7)
C46 C45 N4 C53 175.5(6)
C46 C45 N4 C41 -64.3(7)
C50 C49 N4 C45 55.0(8)
C50 C49 N4 C53 -64.7(8)
C50 C49 N4 C41 175.4(6)
C54 C53 N4 C45 -173.6(7)
C54 C53 N4 C49 -51.0(8)
C54 C53 N4 C41 66.4(8)
C42 C41 N4 C45 -52.5(7)
C42 C41 N4 C49 -174.1(6)
C42 C41 N4 C53 65.8(7)
C90 C89 N7 C85 61.1(6)
C90 C89 N7 C81 -176.9(4)
C90 C89 N7 C93 -57.7(6)
C86 C85 N7 C89 171.9(4)
C86 C85 N7 C81 51.9(6)
C86 C85 N7 C93 -67.5(6)
C82 C81 N7 C89 -62.7(5)
C82 C81 N7 C85 57.3(6)
C82 C81 N7 C93 176.5(4)
C94 C93 N7 C89 -49.4(6)
C94 C93 N7 C85 -168.5(5)
C94 C93 N7 C81 70.0(6)
C110 C109 N8 C101 60.5(8)
C110 C109 N8 C105 -59.6(8)
C110 C109 N8 C97 -179.4(7)
C102 C101 N8 C109 55.4(8)
C102 C101 N8 C105 177.2(7)
C102 C101 N8 C97 -63.0(8)
C6AA C105 N8 C109 -62.4(10)
C1L C105 N8 C109 -36.9(12)
C6AA C105 N8 C101 175.1(8)
C1L C105 N8 C101 -159.5(11)
C6AA C105 N8 C97 55.5(10)
C1L C105 N8 C97 80.9(12)
C98B C97 N8 C109 174.2(8)
C98A C97 N8 C109 -156.5(10)
C98B C97 N8 C101 -64.3(10)
C98A C97 N8 C101 -35.0(11)
C98B C97 N8 C105 54.0(10)
C98A C97 N8 C105 83.3(11)
Mo1 O5 Mo2 N2 179.6(2)
Mo1 O5 Mo2 O16 75.64(19)
Mo1 O5 Mo2 O7 -14.6(5)
Mo1 O5 Mo2 O8 -80.34(19)
Mo1 O5 Mo2 O1 -3.28(16)
Mo2 O8 Mo3 O17 -179.31(18)
Mo2 O8 Mo3 O4 -74.48(19)
Mo2 O8 Mo3 O6 77.67(19)
Mo2 O8 Mo3 O15 3.5(4)
Mo2 O8 Mo3 O1 1.00(15)
Mo2 O7 Mo4 O13 178.00(19)
Mo2 O7 Mo4 O14 73.4(2)
Mo2 O7 Mo4 O6 -79.2(2)
Mo2 O7 Mo4 O12 -2.5(4)
Mo2 O7 Mo4 O1 -2.95(16)
Mo6 O9 Mo5 O10 178.07(19)
Mo6 O9 Mo5 O2 -77.5(2)
Mo6 O9 Mo5 O14 74.7(2)
Mo6 O9 Mo5 O16 -0.8(4)
Mo6 O9 Mo5 O1 -2.26(16)
Mo3 O15 Mo6 O11 177.74(18)
Mo3 O15 Mo6 O12 74.71(19)
Mo3 O15 Mo6 O3 -77.56(19)
Mo3 O15 Mo6 O9 -4.5(4)
Mo3 O15 Mo6 O1 -2.26(16)
Mo4 O12 Mo6 O11 -178.6(2)
Mo4 O12 Mo6 O15 -73.6(2)
Mo4 O12 Mo6 O3 14.1(5)
Mo4 O12 Mo6 O9 79.0(2)
Mo4 O12 Mo6 O1 3.30(18)
Mo8 O33 Mo9 O32 -178.98(19)
Mo8 O33 Mo9 O19 -72.4(2)
Mo8 O33 Mo9 O24 78.5(2)
Mo8 O33 Mo9 O25 12.6(4)
Mo8 O33 Mo9 O18 2.66(16)
Mo7 O19 Mo9 O32 -179.2(2)
Mo7 O19 Mo9 O33 73.2(2)
Mo7 O19 Mo9 O24 -15.7(4)
Mo7 O19 Mo9 O25 -78.5(2)
Mo7 O19 Mo9 O18 -2.44(16)
Mo8 O23 Mo10 O34 178.5(2)
Mo8 O23 Mo10 O24 -77.2(2)
Mo8 O23 Mo10 O27 6.9(4)
Mo8 O23 Mo10 O26 75.4(2)
Mo8 O23 Mo10 O18 -0.76(17)
Mo9 O24 Mo10 O34 176.74(19)
Mo9 O24 Mo10 O23 72.0(2)
Mo9 O24 Mo10 O27 -80.4(2)
Mo9 O24 Mo10 O26 -8.6(4)
Mo9 O24 Mo10 O18 -3.72(17)
Mo12 O30 Mo11 O29 177.6(2)
Mo12 O30 Mo11 O26 73.3(2)
Mo12 O30 Mo11 O20 -79.4(2)
Mo12 O30 Mo11 O28 -9.4(4)
Mo12 O30 Mo11 O18 -3.88(17)
Mo10 O26 Mo11 O29 179.9(2)
Mo10 O26 Mo11 O30 -74.1(2)
Mo10 O26 Mo11 O20 10.9(4)
Mo10 O26 Mo11 O28 78.6(2)
Mo10 O26 Mo11 O18 3.33(16)
Mo9 O25 Mo12 O31 -179.34(19)
Mo9 O25 Mo12 O27 77.5(2)
Mo9 O25 Mo12 O21 -74.6(2)
Mo9 O25 Mo12 O30 0.7(4)
Mo9 O25 Mo12 O18 0.82(16)
C101 C102 C1E C9AA 172.9(14)
N8 C97 C98A C1G -171.6(13)
C97 C98B C99A C1A -171.2(11)
C97 C98A C1G C99B 66(2)
C71A C72A C73A C74B 0.0
Br2 C72A C73A C74B 176.2(7)
C72A C73A C74B C69A 0.0
C72A C73A C74B C75B 177.6(10)
C76B C75B C74B C69A -159.5(10)
C0AA C75B C74B C69A 76.1(17)
C76B C75B C74B C73A 22.9(14)
C0AA C75B C74B C73A -101.6(16)
C73A C74B C69A N6 -171.2(10)
C75B C74B C69A N6 11.1(10)
C73A C74B C69A C70A 0.0
C75B C74B C69A C70A -177.6(10)
N6 C69A C70A C71A 171.4(10)
C74B C69A C70A C71A 0.0
N6 C69A C70A C78A -13.0(10)
C74B C69A C70A C78A 175.6(10)
C69A C70A C71A C72A 0.0
C78A C70A C71A C72A -175.4(11)
C73A C72A C71A C70A 0.0
Br2 C72A C71A C70A -176.1(7)
C73B C74A C75A C77 -102.6(10)
C69B C74A C75A C77 67.7(11)
C73B C74A C75A C76A 25.2(13)
C69B C74A C75A C76A -164.6(9)
C5AA C1I C1H C2A 0.0
Br4A C1I C1H C2A 178.4(16)
C1I C1H C2A C1 0.0
C1I C1H C2A C10 -172.6(10)
C11 C10 C2A C1H -97.3(7)
C1AA C10 C2A C1H 21.5(9)
C11 C10 C2A C1 89.9(11)
C1AA C10 C2A C1 -151.2(9)
C1H C2A C1 N1 167.1(9)
C10 C2A C1 N1 -20.0(14)
C1H C2A C1 C6B 0.0
C10 C2A C1 C6B 172.9(10)
C3 C2B C1 N1 -171.8(6)
C10 C2B C1 N1 13.1(9)
C3 C2B C1 C6B 3.1(10)
C10 C2B C1 C6B -171.9(6)
C4 C5 C6B C1 4.3(11)
C4 C5 C6B C7 -178.2(7)
N1 C1 C6B C5 169.4(6)
C2B C1 C6B C5 -5.5(10)
N1 C1 C6B C5AA -167.2(9)
C2A C1 C6B C5AA 0.0
N1 C1 C6B C7 -8.0(8)
C2A C1 C6B C7 159.2(9)
C2B C1 C6B C7 177.0(6)
C9 C7 C6B C5 -12.9(9)
C8 C7 C6B C5 110.4(7)
C9 C7 C6B C1 164.6(6)
C8 C7 C6B C1 -72.2(7)
C9 C7 C6B C5AA -35.5(9)
C8 C7 C6B C5AA 87.7(8)
C1 C6B C5AA C1I 0.0
C7 C6B C5AA C1I -160.0(8)
C1H C1I C5AA C6B 0.0
Br4A C1I C5AA C6B -178(2)
C1D C1J C1L C105 66(2)
N8 C105 C1L C1J -172.0(15)
CNT4 C12 C15 C58B 0.0
Br3A C12 C15 C58B 179.6(9)
C12 C15 C58B C57 0.0
C12 C15 C58B C66 174(2)
C67 C66 C58B C15 -115.8(7)
C68 C66 C58B C15 12.6(11)
C67 C66 C58B C57 58.7(19)
C68 C66 C58B C57 -173.0(13)
C15 C58B C57 C62A 0.0
C66 C58B C57 C62A -175(2)
C15 C58B C57 N5 -162.0(6)
C66 C58B C57 N5 23(2)
C58B C57 C62A CNT4 0.0
N5 C57 C62A CNT4 162.8(6)
C58B C57 C62A C63 -169(3)
N5 C57 C62A C63 -6(3)
C65 C63 C62A C57 159.1(16)
C64 C63 C62A C57 -75(2)
C65 C63 C62A CNT4 -10.4(12)
C64 C63 C62A CNT4 115.7(6)
C57 C62A CNT4 C12 0.0
C63 C62A CNT4 C12 170(2)
C15 C12 CNT4 C62A 0.0
Br3A C12 CNT4 C62A -179.6(8)
N5 C57 C62B C61 -178.3(6)
C58A C57 C62B C61 -0.6(11)
N5 C57 C62B C63 0.7(11)
C58A C57 C62B C63 178.5(7)
C60 C61 C62B C57 2.3(11)
C60 C61 C62B C63 -176.7(7)
C65 C63 C62B C57 155.2(7)
C64 C63 C62B C57 -81.1(9)
C65 C63 C62B C61 -25.8(11)
C64 C63 C62B C61 97.9(8)
C71A C70A C78A C80A -91.7(13)
C69A C70A C78A C80A 92.8(13)
C71A C70A C78A C79A 28.3(17)
C69A C70A C78A C79A -147.2(12)
C101 C102 C8AA C1C -74.5(17)
C60 C59 C58A C57 0.8(10)
C60 C59 C58A C66 -176.5(7)
N5 C57 C58A C59 176.9(6)
C62B C57 C58A C59 -0.9(10)
N5 C57 C58A C66 -5.8(9)
C62B C57 C58A C66 176.4(7)
C67 C66 C58A C59 -100.8(7)
C68 C66 C58A C59 21.7(10)
C67 C66 C58A C57 82.0(8)
C68 C66 C58A C57 -155.6(6)
C49 C50 C51A C52 168.6(8)
